data_4021903
loop_
_publ_author_name
'Kazunori Tsubaki'
'Hiroyuki Tanaka'
'Kazuto Takaishi'
'Masaya Miura'
'Hiroshi Morikawa'
'Takumi Furuta'
'Kiyoshi Tanaka'
'Kaoru Fuji'
'Takahiro Sasamori'
'Norihiro Tokitoh'
'Takeo Kawabata'

_publ_contact_author_address
;
  Institute for Chemical Research, Kyoto University, 
    Gokasho, Uji, Kyoto 611-0011, Japan.
;
_publ_contact_author_email tsubaki@fos.kuicr.kyoto-u.ac.jp
_publ_contact_author_fax +81-774-38-3197
_publ_contact_author_name 'Kazunori Tsubaki'
_publ_contact_author_phone +81-774-38-3191
_publ_section_title
;
 Bottom-Up Synthesis of Optically Active Oligonaphthalenes:
 Three Different Pathways for Controlling Axial Chirality
;
_journal_name_full 'Journal of Organic Chemistry'
_journal_page_first 6579
_journal_page_last 6587
_journal_paper_doi 10.1021/jo060974v
_journal_volume 71
_journal_year 2006
_chemical_formula_moiety 'C71 H72 Cl2 O8 '
_chemical_formula_sum 'C71 H72 Cl2 O8'
_chemical_formula_weight 1124.25
_space_group_IT_number 4
_symmetry_cell_setting monoclinic
_symmetry_space_group_name_Hall 'P 2yb'
_symmetry_space_group_name_H-M 'P 1 21 1'
_audit_creation_date 2004-01-29
_audit_creation_method 'by CrystalStructure v3.5.1'
_cell_angle_alpha 90
_cell_angle_beta 104.083(5)
_cell_angle_gamma 90
_cell_formula_units_Z 2
_cell_length_a 9.0546(10)
_cell_length_b 23.673(2)
_cell_length_c 14.153(2)
_cell_measurement_reflns_used 6514
_cell_measurement_temperature 93.1
_cell_measurement_theta_max 31.0
_cell_measurement_theta_min 2.3
_cell_volume 2942.4(6)
_computing_cell_refinement CrystalClear
_computing_data_collection CrystalClear
_computing_data_reduction CrystalStructure
_computing_publication_material 'CrystalStructure Ver. 3.5.1'
_computing_structure_refinement CRYSTALS
_computing_structure_solution SIR97
_diffrn_detector_area_resol_mean 7.31
_diffrn_measured_fraction_theta_full 0.9970
_diffrn_measured_fraction_theta_max 0.9107
_diffrn_measurement_device_type 'Rigaku Mercury'
_diffrn_measurement_method \w
_diffrn_radiation_type 'Mo K\a'
_diffrn_radiation_wavelength 0.7107
_diffrn_reflns_av_R_equivalents 0.036
_diffrn_reflns_limit_h_max 12
_diffrn_reflns_limit_h_min -12
_diffrn_reflns_limit_k_max 33
_diffrn_reflns_limit_k_min -32
_diffrn_reflns_limit_l_max 20
_diffrn_reflns_limit_l_min -18
_diffrn_reflns_number 66326
_diffrn_reflns_theta_full 25.50
_diffrn_reflns_theta_max 30.82
_exptl_absorpt_coefficient_mu 0.168
_exptl_absorpt_correction_T_max 0.967
_exptl_absorpt_correction_T_min 0.851
_exptl_absorpt_correction_type multi-scan
_exptl_absorpt_process_details 'Jacobson, R. (1998) Private communication'
_exptl_crystal_colour colorless
_exptl_crystal_density_diffrn 1.269
_exptl_crystal_density_method 'not measured'
_exptl_crystal_description prism
_exptl_crystal_F_000 1192.00
_exptl_crystal_size_max 0.70
_exptl_crystal_size_mid 0.30
_exptl_crystal_size_min 0.20
_refine_diff_density_max 0.02
_refine_diff_density_min -0.02
_refine_ls_extinction_coef 126.6(42)
_refine_ls_extinction_method 'Larson (1970) Crystallographic Computing eq. 22'
_refine_ls_goodness_of_fit_ref 1.004
_refine_ls_hydrogen_treatment mixed
_refine_ls_number_parameters 1016
_refine_ls_number_reflns 10765
_refine_ls_R_factor_gt 0.0540
_refine_ls_shift/su_max 0.0030
_refine_ls_structure_factor_coef Fsqd
_refine_ls_weighting_details 'w = 1/[0.0028Fo^2^ + 1.0000\s(Fo^2^)]/(4Fo^2^)'
_refine_ls_weighting_scheme calc
_refine_ls_wR_factor_ref 0.1460
_reflns_number_gt 10038
_reflns_number_total 15747
_reflns_threshold_expression F^2^>2.0\s(F^2^)
_cod_data_source_file jo060974vsi20060512_103344.cif
_cod_original_sg_symbol_H-M 'P 21'
_cod_original_formula_sum 'C71 H72 Cl2 O8 '
_cod_database_code 4021903

loop_
_symmetry_equiv_pos_as_xyz
x,y,z
-x,y+1/2,-z

loop_
_atom_site_label
_atom_site_type_symbol
_atom_site_fract_x
_atom_site_fract_y
_atom_site_fract_z
_atom_site_U_iso_or_equiv
_atom_site_adp_type
_atom_site_occupancy
_atom_site_symmetry_multiplicity
_atom_site_calc_flag
Cl(1) Cl 0.22258(13) 0.43745(6) -0.06256(7) 0.0542(3) Uani 1.00 1 d
Cl(2) Cl 0.25721(11) 0.40061(5) 0.13763(6) 0.0419(2) Uani 1.00 1 d
O(3) O 0.0808(2) 0.20725(9) -0.1103(2) 0.0221(5) Uani 1.00 1 d
O(4) O 0.2514(2) 0.35829(9) 0.4079(2) 0.0189(5) Uani 1.00 1 d
O(5) O 0.5098(2) 0.29860(9) 0.5770(2) 0.0207(5) Uani 1.00 1 d
O(6) O 0.6757(3) 0.36419(10) 0.7157(2) 0.0269(6) Uani 1.00 1 d
O(7) O 0.0742(2) 0.29693(10) 0.2602(2) 0.0235(6) Uani 1.00 1 d
O(8) O 0.0916(2) 0.07058(9) -0.1111(2) 0.0206(5) Uani 1.00 1 d
O(9) O -0.0896(2) 0.01816(9) -0.2622(2) 0.0237(5) Uani 1.00 1 d
O(10) O 0.2502(2) 0.27026(9) 0.0316(2) 0.0255(6) Uani 1.00 1 d
C(1) C 0.3248(7) 0.4455(2) 0.0601(3) 0.050(1) Uani 1.00 1 d
C(9) C 0.0775(3) 0.19431(12) -0.0161(2) 0.0180(7) Uani 1.00 1 d
C(10) C 0.5446(3) 0.27727(12) 0.3267(2) 0.0193(7) Uani 1.00 1 d
C(11) C -0.3753(3) 0.09996(12) -0.1697(2) 0.0200(7) Uani 1.00 1 d
C(12) C 0.2907(3) 0.24722(12) 0.2331(2) 0.0179(7) Uani 1.00 1 d
C(13) C 0.4738(3) 0.31661(12) 0.3778(2) 0.0180(7) Uani 1.00 1 d
C(14) C -0.0086(3) 0.15077(13) 0.0043(2) 0.0196(7) Uani 1.00 1 d
C(15) C 0.1739(3) 0.22634(12) 0.0600(2) 0.0187(7) Uani 1.00 1 d
C(16) C 0.1054(3) 0.16520(12) 0.1795(2) 0.0196(7) Uani 1.00 1 d
C(18) C 0.4530(3) 0.24140(12) 0.2549(2) 0.0184(7) Uani 1.00 1 d
C(19) C -0.1156(3) 0.12044(12) -0.0768(2) 0.0197(7) Uani 1.00 1 d
C(21) C 0.0050(3) 0.13467(12) 0.1034(2) 0.0194(7) Uani 1.00 1 d
C(22) C -0.0608(3) 0.08168(12) -0.1309(2) 0.0193(7) Uani 1.00 1 d
C(23) C 0.3185(3) 0.32013(11) 0.3580(2) 0.0175(7) Uani 1.00 1 d
C(24) C 0.6747(3) 0.37985(13) 0.6228(2) 0.0217(7) Uani 1.00 1 d
C(25) C -0.0746(3) 0.08781(13) 0.1279(2) 0.0233(8) Uani 1.00 1 d
C(26) C 0.3003(4) 0.0152(1) -0.0216(2) 0.0257(8) Uani 1.00 1 d
C(27) C -0.1621(3) 0.05255(12) -0.2105(2) 0.0212(7) Uani 1.00 1 d
C(28) C 0.1880(3) 0.21252(13) 0.1555(2) 0.0209(7) Uani 1.00 1 d
C(29) C 0.1528(4) 0.3325(2) 0.4626(3) 0.0284(9) Uani 1.00 1 d
C(30) C -0.4929(4) 0.1804(1) -0.0626(2) 0.0272(8) Uani 1.00 1 d
C(31) C 0.6467(3) 0.40239(13) 0.4234(2) 0.0192(7) Uani 1.00 1 d
C(32) C 0.8137(4) 0.48405(13) 0.4665(2) 0.0233(8) Uani 1.00 1 d
C(33) C 0.6810(4) 0.19635(13) 0.2290(2) 0.0238(8) Uani 1.00 1 d
C(34) C 0.7116(4) 0.4607(1) 0.2986(3) 0.0270(8) Uani 1.00 1 d
C(35) C 0.5238(4) 0.20128(13) 0.2064(2) 0.0219(8) Uani 1.00 1 d
C(36) C -0.3408(4) 0.1722(1) -0.0449(2) 0.0236(8) Uani 1.00 1 d
C(37) C 0.5857(3) 0.34410(12) 0.5499(2) 0.0203(7) Uani 1.00 1 d
C(38) C 0.7378(3) 0.43763(13) 0.4969(2) 0.0206(7) Uani 1.00 1 d
C(39) C 0.2278(3) 0.28670(12) 0.2824(2) 0.0191(7) Uani 1.00 1 d
C(40) C -0.1831(4) -0.01363(13) -0.3401(2) 0.0247(8) Uani 1.00 1 d
C(41) C 0.1183(4) 0.14785(13) 0.2773(2) 0.0238(8) Uani 1.00 1 d
C(42) C 0.1176(4) 0.3753(1) 0.5328(2) 0.0257(8) Uani 1.00 1 d
C(43) C 0.6356(3) 0.41533(13) 0.3249(2) 0.0244(8) Uani 1.00 1 d
C(44) C -0.0030(4) 0.2065(2) -0.3171(3) 0.0340(9) Uani 1.00 1 d
C(45) C -0.1823(4) 0.0714(1) -0.4497(3) 0.0307(9) Uani 1.00 1 d
C(46) C 0.7049(3) 0.27024(13) 0.3475(2) 0.0225(8) Uani 1.00 1 d
C(47) C 0.8015(4) 0.4953(1) 0.3714(3) 0.0263(8) Uani 1.00 1 d
C(48) C 0.7497(3) 0.42516(13) 0.5968(2) 0.0230(8) Uani 1.00 1 d
C(49) C 0.7278(4) 0.3764(1) 0.8871(2) 0.0270(8) Uani 1.00 1 d
C(50) C 0.7715(3) 0.23063(13) 0.3006(2) 0.0220(8) Uani 1.00 1 d
C(51) C 0.1323(3) 0.0153(1) -0.0684(3) 0.0250(8) Uani 1.00 1 d
C(52) C 0.4173(5) 0.1793(2) 0.5286(3) 0.0360(10) Uani 1.00 1 d
C(53) C -0.3146(3) 0.06088(13) -0.2273(2) 0.0207(7) Uani 1.00 1 d
C(54) C -0.5348(4) 0.1079(1) -0.1860(2) 0.0241(8) Uani 1.00 1 d
C(55) C 0.0378(4) 0.1024(1) 0.2984(3) 0.0286(9) Uani 1.00 1 d
C(56) C 0.8440(4) 0.3765(2) 0.9709(3) 0.0309(9) Uani 1.00 1 d
C(57) C 0.5133(4) 0.2008(2) 0.6229(2) 0.0281(8) Uani 1.00 1 d
C(58) C 0.2497(4) 0.3877(2) 0.6193(3) 0.0361(10) Uani 1.00 1 d
C(59) C 0.5704(3) 0.35487(12) 0.4532(2) 0.0172(7) Uani 1.00 1 d
C(60) C 0.3456(4) 0.0531(2) 0.0668(3) 0.0362(10) Uani 1.00 1 d
C(61) C -0.0597(4) 0.0722(1) 0.2229(2) 0.0270(8) Uani 1.00 1 d
C(62) C -0.5933(4) 0.1470(1) -0.1340(2) 0.0254(8) Uani 1.00 1 d
C(63) C 0.6093(4) 0.2517(1) 0.6127(3) 0.0301(9) Uani 1.00 1 d
C(64) C 0.7537(4) 0.3998(2) 0.7935(2) 0.0282(8) Uani 1.00 1 d
C(65) C -0.3777(4) 0.0018(2) -0.4953(3) 0.0363(10) Uani 1.00 1 d
C(66) C -0.2770(3) 0.13138(12) -0.0963(2) 0.0192(7) Uani 1.00 1 d
C(68) C -0.3729(5) 0.0821(2) -0.5992(3) 0.0429(11) Uani 1.00 1 d
C(69) C 0.8180(5) 0.3575(2) 1.0592(3) 0.0415(11) Uani 1.00 1 d
C(70) C -0.2491(3) 0.02138(13) -0.4298(2) 0.0238(8) Uani 1.00 1 d
C(71) C -0.0203(4) 0.2509(2) -0.1572(3) 0.0307(9) Uani 1.00 1 d
C(72) C 0.0286(5) 0.2178(2) -0.4150(3) 0.0439(11) Uani 1.00 1 d
C(73) C -0.2440(4) 0.1015(2) -0.5344(3) 0.0355(10) Uani 1.00 1 d
C(74) C 0.3409(6) 0.1236(2) 0.5403(3) 0.0524(12) Uani 1.00 1 d
C(75) C 0.0170(4) 0.2610(2) -0.2533(3) 0.0349(10) Uani 1.00 1 d
C(76) C 0.6757(5) 0.3371(2) 1.0620(3) 0.0448(12) Uani 1.00 1 d
C(77) C 0.5855(5) 0.3563(2) 0.8910(3) 0.0389(11) Uani 1.00 1 d
C(78) C 0.5611(5) 0.3368(2) 0.9784(3) 0.0476(12) Uani 1.00 1 d
C(79) C 0.5145(5) 0.0501(2) 0.1124(4) 0.0494(12) Uani 1.00 1 d
C(80) C -0.4393(5) 0.0317(2) -0.5801(3) 0.0479(12) Uani 1.00 1 d
C(81) C 0.2085(6) 0.4337(3) 0.6843(4) 0.058(2) Uani 1.00 1 d
H(1) H 0.457(3) 0.1776(12) 0.157(2) 0.005(6) Uiso 1.00 1 c
H(2) H 0.725(4) 0.171(2) 0.193(3) 0.024(8) Uiso 1.00 1 c
H(3) H 0.877(4) 0.2240(13) 0.312(2) 0.015(7) Uiso 1.00 1 c
H(4) H 0.804(4) 0.450(2) 0.645(3) 0.024(9) Uiso 1.00 1 c
H(5) H 0.868(5) 0.506(2) 0.511(3) 0.042(11) Uiso 1.00 1 c
H(6) H 0.855(5) 0.522(2) 0.358(3) 0.039(11) Uiso 1.00 1 c
H(7) H 0.184(4) 0.172(2) 0.328(3) 0.022(8) Uiso 1.00 1 c
H(8) H 0.048(4) 0.090(2) 0.369(3) 0.026(9) Uiso 1.00 1 c
H(9) H -0.120(4) 0.040(2) 0.237(3) 0.032(10) Uiso 1.00 1 c
H(10) H -0.530(4) 0.207(2) -0.025(3) 0.026(9) Uiso 1.00 1 c
H(11) H -0.281(4) 0.196(2) 0.002(3) 0.027(9) Uiso 1.00 1 c
H(12) H -0.142(4) 0.068(2) 0.076(3) 0.020(8) Uiso 1.00 1 c
H(13) H -0.598(4) 0.088(2) -0.229(3) 0.020(8) Uiso 1.00 1 c
H(14) H 0.063(6) 0.320(2) 0.425(3) 0.051(13) Uiso 1.00 1 c
H(15) H 0.670(6) 0.318(2) 1.122(4) 0.06(1) Uiso 1.00 1 c
H(16) H 0.701(4) 0.473(2) 0.232(3) 0.031(10) Uiso 1.00 1 c
H(17) H 0.579(4) 0.391(1) 0.274(2) 0.014(7) Uiso 1.00 1 c
H(18) H 0.937(5) 0.389(2) 0.971(3) 0.035(10) Uiso 1.00 1 c
H(19) H 0.084(4) 0.410(2) 0.499(3) 0.038(10) Uiso 1.00 1 c
H(20) H 0.201(4) 0.297(2) 0.491(3) 0.022(9) Uiso 1.00 1 c
H(21) H 0.769(3) 0.2942(13) 0.396(2) 0.009(7) Uiso 1.00 1 c
H(22) H 0.332(4) -0.025(2) -0.007(2) 0.022(8) Uiso 1.00 1 c
H(23) H 0.111(4) -0.016(2) -0.111(3) 0.021(8) Uiso 1.00 1 c
H(24) H -0.118(4) -0.041(2) -0.357(3) 0.034(10) Uiso 1.00 1 c
H(25) H 0.570(4) 0.173(2) 0.647(3) 0.019(8) Uiso 1.00 1 c
H(26) H 0.446(4) 0.210(1) 0.670(3) 0.022(8) Uiso 1.00 1 c
H(27) H 0.341(5) 0.204(2) 0.503(3) 0.030(9) Uiso 1.00 1 c
H(28) H 0.722(4) 0.439(2) 0.787(3) 0.029(9) Uiso 1.00 1 c
H(29) H 0.868(4) 0.398(2) 0.796(2) 0.022(8) Uiso 1.00 1 c
H(30) H -0.089(4) 0.085(2) -0.409(3) 0.027(9) Uiso 1.00 1 c
H(31) H -0.266(4) -0.036(2) -0.313(2) 0.022(8) Uiso 1.00 1 c
H(32) H 0.129(5) 0.235(2) -0.404(3) 0.045(11) Uiso 1.00 1 c
H(33) H 0.129(5) 0.278(2) -0.241(3) 0.035(10) Uiso 1.00 1 c
H(34) H 0.261(5) 0.132(2) 0.599(3) 0.055(13) Uiso 1.00 1 c
H(35) H 0.338(5) 0.398(2) 0.602(3) 0.043(11) Uiso 1.00 1 c
H(36) H -0.117(5) 0.191(2) -0.335(3) 0.035(10) Uiso 1.00 1 c
H(37) H -0.047(5) 0.295(2) -0.294(3) 0.050(12) Uiso 1.00 1 c
H(38) H 0.352(4) 0.030(2) -0.066(3) 0.028(9) Uiso 1.00 1 c
H(39) H 0.117(5) 0.424(2) 0.715(3) 0.050(12) Uiso 1.00 1 c
H(40) H 0.019(4) 0.359(2) 0.557(3) 0.026(9) Uiso 1.00 1 c
H(41) H -0.700(4) 0.151(2) -0.151(3) 0.028(9) Uiso 1.00 1 c
H(42) H -0.192(5) 0.140(2) -0.549(3) 0.051(12) Uiso 1.00 1 c
H(43) H -0.424(4) -0.038(2) -0.485(3) 0.039(10) Uiso 1.00 1 c
H(44) H 0.276(7) 0.101(3) 0.480(5) 0.10(2) Uiso 1.00 1 c
H(45) H 0.474(6) 0.323(2) 0.983(4) 0.06(2) Uiso 1.00 1 c
H(46) H -0.125(5) 0.240(2) -0.158(3) 0.034(10) Uiso 1.00 1 c
H(47) H 0.317(4) 0.039(2) 0.138(3) 0.035(10) Uiso 1.00 1 c
H(48) H 0.314(5) 0.093(2) 0.057(3) 0.06(1) Uiso 1.00 1 c
H(49) H 0.415(7) 0.444(3) 0.062(4) 0.08(2) Uiso 1.00 1 c
H(50) H 0.309(5) 0.480(2) 0.077(3) 0.048(12) Uiso 1.00 1 c
H(51) H -0.049(5) 0.246(2) -0.455(3) 0.054(13) Uiso 1.00 1 c
H(52) H 0.084(5) 0.174(2) -0.281(3) 0.048(12) Uiso 1.00 1 c
H(53) H -0.018(5) 0.286(2) -0.110(3) 0.057(13) Uiso 1.00 1 c
H(54) H 0.485(7) 0.175(2) 0.488(4) 0.07(2) Uiso 1.00 1 c
H(55) H 0.026(6) 0.182(3) -0.465(4) 0.07(2) Uiso 1.00 1 c
H(56) H 0.030(5) 0.274(2) 0.220(3) 0.047(13) Uiso 1.00 1 c
H(57) H -0.385(4) 0.043(2) -0.283(3) 0.029(9) Uiso 1.00 1 c
H(58) H 0.495(5) 0.352(2) 0.841(3) 0.043(11) Uiso 1.00 1 c
H(59) H 0.547(5) 0.083(2) 0.177(3) 0.051(12) Uiso 1.00 1 c
H(60) H 0.570(5) 0.065(2) 0.057(3) 0.053(13) Uiso 1.00 1 c
H(61) H 0.552(6) 0.011(2) 0.131(4) 0.07(2) Uiso 1.00 1 c
H(62) H 0.421(6) 0.094(3) 0.565(4) 0.07(2) Uiso 1.00 1 c
H(63) H 0.299(6) 0.444(2) 0.739(4) 0.06(1) Uiso 1.00 1 c
H(64) H 0.685(5) 0.260(2) 0.673(3) 0.040(10) Uiso 1.00 1 c
H(65) H 0.076(4) 0.012(1) -0.018(3) 0.022(8) Uiso 1.00 1 c
H(66) H -0.414(5) 0.105(2) -0.665(3) 0.054(12) Uiso 1.00 1 c
H(67) H 0.909(7) 0.359(3) 1.119(4) 0.08(2) Uiso 1.00 1 c
H(68) H -0.559(6) 0.024(2) -0.624(4) 0.07(1) Uiso 1.00 1 c
H(69) H 0.682(4) 0.244(2) 0.563(3) 0.033(10) Uiso 1.00 1 c
H(70) H 0.193(8) 0.467(3) 0.651(5) 0.09(2) Uiso 1.00 1 c
H(71) H 0.281(5) 0.348(2) 0.658(4) 0.055(13) Uiso 1.00 1 c
H(72) H 0.2603(2) 0.26711(9) -0.0490(2) 0.0317(11) Uiso 1.00 1 c

loop_
_atom_site_aniso_label
_atom_site_aniso_U_11
_atom_site_aniso_U_22
_atom_site_aniso_U_33
_atom_site_aniso_U_12
_atom_site_aniso_U_13
_atom_site_aniso_U_23
Cl(1) 0.0646(7) 0.0607(7) 0.0402(6) 0.0035(5) 0.0187(5) 0.0114(5)
Cl(2) 0.0553(6) 0.0394(5) 0.0314(5) -0.0106(4) 0.0110(4) -0.0026(4)
O(3) 0.0205(11) 0.0281(11) 0.0175(11) 0.0023(9) 0.0041(9) 0.0013(8)
O(4) 0.0199(10) 0.0166(9) 0.0221(11) 0.0006(8) 0.0087(9) -0.0024(8)
O(5) 0.0186(10) 0.0208(10) 0.0228(11) -0.0013(8) 0.0053(9) 0.0011(8)
O(6) 0.0318(12) 0.0303(12) 0.0165(11) -0.0095(9) 0.0018(9) -0.0035(9)
O(7) 0.0162(10) 0.0284(11) 0.0241(12) -0.0018(9) 0.0016(9) -0.0047(10)
O(8) 0.0164(10) 0.0213(10) 0.0233(11) 0.0004(8) 0.0033(8) -0.0019(8)
O(9) 0.0240(11) 0.0250(11) 0.0215(11) 0.0002(9) 0.0041(9) -0.0083(9)
O(10) 0.0281(11) 0.0263(11) 0.0229(11) -0.0086(9) 0.0077(9) -0.0020(9)
C(1) 0.068(3) 0.041(2) 0.049(3) -0.017(2) 0.028(2) -0.008(2)
C(9) 0.016(1) 0.021(1) 0.017(1) 0.0020(11) 0.0052(11) -0.0030(11)
C(10) 0.020(1) 0.022(1) 0.016(1) -0.0023(11) 0.0058(12) 0.0010(11)
C(11) 0.018(1) 0.021(1) 0.023(2) -0.0024(11) 0.0074(12) 0.0036(11)
C(12) 0.019(1) 0.020(1) 0.014(1) -0.0013(11) 0.0046(11) 0.0002(11)
C(13) 0.021(1) 0.0162(13) 0.017(1) -0.0024(11) 0.0037(12) 0.0034(11)
C(14) 0.0151(13) 0.022(1) 0.020(1) 0.0026(11) 0.0024(11) -0.0046(11)
C(15) 0.017(1) 0.0186(13) 0.021(2) -0.0009(11) 0.0058(12) 0.0004(11)
C(16) 0.019(1) 0.019(1) 0.019(2) 0.0000(11) 0.0028(12) -0.0022(11)
C(18) 0.018(1) 0.018(1) 0.020(2) -0.0033(11) 0.0066(12) 0.0007(11)
C(19) 0.019(1) 0.019(1) 0.021(2) -0.0020(11) 0.0046(12) -0.0007(11)
C(21) 0.0156(13) 0.020(1) 0.023(2) 0.0005(11) 0.0057(12) -0.0045(12)
C(22) 0.0158(13) 0.021(1) 0.020(2) -0.0010(11) 0.0026(11) 0.0005(12)
C(23) 0.021(1) 0.0157(13) 0.016(1) 0.0026(11) 0.0050(11) 0.0001(11)
C(24) 0.023(2) 0.024(1) 0.018(2) 0.0027(12) 0.0042(12) 0.0006(11)
C(25) 0.020(2) 0.023(2) 0.027(2) -0.0039(12) 0.0052(13) -0.0040(13)
C(26) 0.023(2) 0.026(2) 0.028(2) 0.0007(13) 0.005(1) -0.0013(13)
C(27) 0.023(2) 0.0183(13) 0.024(2) -0.0022(11) 0.0092(13) -0.0040(11)
C(28) 0.018(1) 0.022(1) 0.023(2) 0.0004(11) 0.0055(12) -0.0022(12)
C(29) 0.024(2) 0.031(2) 0.034(2) -0.010(1) 0.015(2) -0.008(2)
C(30) 0.029(2) 0.026(2) 0.028(2) 0.0069(13) 0.010(1) 0.0003(13)
C(31) 0.0147(13) 0.0190(13) 0.025(2) 0.0022(11) 0.0062(11) -0.0011(12)
C(32) 0.020(1) 0.020(1) 0.029(2) -0.0012(12) 0.0029(13) -0.0015(13)
C(33) 0.028(2) 0.021(1) 0.026(2) 0.0048(12) 0.015(1) -0.0022(12)
C(34) 0.026(2) 0.027(2) 0.029(2) -0.0055(12) 0.008(1) 0.0040(13)
C(35) 0.021(2) 0.021(1) 0.024(2) 0.0005(12) 0.0075(13) -0.0013(12)
C(36) 0.021(2) 0.026(2) 0.023(2) -0.0029(12) 0.0050(13) -0.0057(13)
C(37) 0.016(1) 0.020(1) 0.026(2) 0.0004(11) 0.0066(12) -0.0011(12)
C(38) 0.0144(13) 0.0199(13) 0.027(2) 0.0019(11) 0.0047(12) -0.0013(12)
C(39) 0.0144(13) 0.024(1) 0.019(2) -0.0004(11) 0.0029(11) 0.0032(11)
C(40) 0.026(2) 0.023(2) 0.023(2) -0.0003(13) 0.0015(13) -0.0057(13)
C(41) 0.022(2) 0.025(2) 0.022(2) -0.0047(12) 0.0014(12) -0.0034(13)
C(42) 0.022(2) 0.032(2) 0.026(2) 0.0054(13) 0.0114(13) 0.001(1)
C(43) 0.021(2) 0.026(2) 0.026(2) -0.0009(12) 0.0032(13) -0.0007(13)
C(44) 0.032(2) 0.039(2) 0.030(2) 0.000(2) 0.006(2) 0.005(2)
C(45) 0.029(2) 0.025(2) 0.037(2) -0.0045(13) 0.008(2) -0.003(1)
C(46) 0.017(1) 0.025(2) 0.024(2) 0.0005(12) 0.0021(12) 0.0004(13)
C(47) 0.023(2) 0.021(1) 0.036(2) -0.0021(13) 0.011(1) 0.0046(13)
C(48) 0.022(2) 0.023(2) 0.024(2) -0.0020(12) 0.0050(13) -0.0064(12)
C(49) 0.034(2) 0.028(2) 0.020(2) 0.0013(13) 0.008(1) -0.0058(12)
C(50) 0.015(2) 0.027(2) 0.024(2) 0.0040(11) 0.0065(12) 0.0000(12)
C(51) 0.020(1) 0.022(2) 0.033(2) 0.0021(12) 0.007(1) 0.002(1)
C(52) 0.042(2) 0.022(2) 0.036(2) -0.002(2) -0.005(2) 0.004(1)
C(53) 0.021(1) 0.022(1) 0.018(2) -0.0033(12) 0.0010(12) -0.0039(11)
C(54) 0.024(2) 0.028(2) 0.019(2) -0.0031(13) 0.0039(13) -0.0008(13)
C(55) 0.029(2) 0.030(2) 0.027(2) -0.0002(13) 0.008(1) 0.008(1)
C(56) 0.029(2) 0.032(2) 0.030(2) 0.003(1) 0.001(2) -0.005(1)
C(57) 0.033(2) 0.026(2) 0.024(2) -0.001(1) 0.003(1) 0.0067(13)
C(58) 0.028(2) 0.050(2) 0.030(2) 0.005(2) 0.008(2) -0.009(2)
C(59) 0.0121(13) 0.0209(13) 0.017(1) 0.0032(10) 0.0007(11) -0.0025(11)
C(60) 0.037(2) 0.035(2) 0.030(2) 0.009(2) -0.004(2) -0.003(2)
C(61) 0.024(2) 0.025(2) 0.031(2) -0.0046(13) 0.005(1) 0.0034(13)
C(62) 0.017(2) 0.033(2) 0.025(2) 0.0046(13) 0.0041(13) 0.0018(13)
C(63) 0.025(2) 0.026(2) 0.034(2) 0.0008(13) -0.003(2) 0.009(1)
C(64) 0.033(2) 0.033(2) 0.019(2) -0.008(2) 0.0069(13) -0.008(1)
C(65) 0.037(2) 0.040(2) 0.028(2) -0.011(2) 0.001(2) 0.003(1)
C(66) 0.017(1) 0.021(1) 0.019(1) 0.0008(11) 0.0033(11) 0.0028(11)
C(68) 0.053(2) 0.045(2) 0.029(2) -0.004(2) 0.005(2) 0.005(2)
C(69) 0.061(3) 0.036(2) 0.023(2) 0.015(2) 0.001(2) 0.004(2)
C(70) 0.026(2) 0.024(2) 0.023(2) -0.0019(12) 0.0100(13) -0.0046(12)
C(71) 0.033(2) 0.031(2) 0.030(2) 0.014(1) 0.011(1) 0.006(1)
C(72) 0.034(2) 0.057(3) 0.038(2) -0.002(2) 0.001(2) 0.005(2)
C(73) 0.042(2) 0.028(2) 0.038(2) 0.000(2) 0.013(2) 0.010(2)
C(74) 0.065(3) 0.029(2) 0.046(3) -0.015(2) -0.019(2) 0.009(2)
C(75) 0.034(2) 0.039(2) 0.031(2) 0.001(2) 0.005(2) 0.007(2)
C(76) 0.068(3) 0.033(2) 0.038(2) 0.004(2) 0.021(2) 0.007(2)
C(77) 0.039(2) 0.048(2) 0.031(2) -0.005(2) 0.011(2) 0.002(2)
C(78) 0.051(3) 0.054(3) 0.045(3) -0.009(2) 0.026(2) -0.001(2)
C(79) 0.040(2) 0.046(2) 0.052(3) 0.012(2) -0.009(2) -0.009(2)
C(80) 0.056(3) 0.054(3) 0.028(2) -0.010(2) -0.002(2) 0.003(2)
C(81) 0.045(3) 0.085(4) 0.046(3) -0.004(3) 0.016(2) -0.031(3)

loop_
_atom_type_symbol
_atom_type_description
_atom_type_scat_dispersion_real
_atom_type_scat_dispersion_imag
_atom_type_scat_source
C C 0.003 0.002
;
International Tables for Crystallography
(1992, Vol. C, Tables 4.2.6.8 and 6.1.1.4)
;
H H 0.000 0.000
;
International Tables for Crystallography
(1992, Vol. C, Table 6.1.1.4)
;
O O 0.011 0.006
;
International Tables for Crystallography
(1992, Vol. C, Tables 4.2.6.8 and 6.1.1.4)
;
Cl Cl 0.148 0.159
;
International Tables for Crystallography
(1992, Vol. C, Tables 4.2.6.8 and 6.1.1.4)
;

loop_
_geom_angle_atom_site_label_1
_geom_angle_atom_site_label_2
_geom_angle_atom_site_label_3
_geom_angle
_geom_angle_publ_flag
C(9) O(3) C(71) 116.6(3) yes
C(23) O(4) C(29) 113.8(2) yes
C(37) O(5) C(63) 112.8(2) yes
C(24) O(6) C(64) 118.0(3) yes
C(39) O(7) H(56) 110(3) no
C(22) O(8) C(51) 113.6(2) yes
C(27) O(9) C(40) 117.1(2) yes
C(15) O(10) H(72) 113.9(2) no
H(49) C(1) H(50) 105(5) no
H(49) C(1) Cl(1) 108(4) no
H(49) C(1) Cl(2) 116(4) no
H(50) C(1) Cl(1) 106(2) no
H(50) C(1) Cl(2) 107(3) no
Cl(1) C(1) Cl(2) 111.9(3) yes
C(14) C(9) C(15) 121.2(3) yes
C(14) C(9) O(3) 121.4(2) yes
C(15) C(9) O(3) 117.3(3) yes
C(13) C(10) C(18) 119.7(3) yes
C(13) C(10) C(46) 122.4(3) yes
C(18) C(10) C(46) 117.8(3) yes
C(53) C(11) C(54) 120.7(3) yes
C(53) C(11) C(66) 120.1(3) yes
C(54) C(11) C(66) 119.1(3) yes
C(18) C(12) C(28) 121.7(3) yes
C(18) C(12) C(39) 119.2(2) yes
C(28) C(12) C(39) 119.1(3) yes
C(23) C(13) C(59) 119.9(3) yes
C(23) C(13) C(10) 120.2(2) yes
C(59) C(13) C(10) 119.8(3) yes
C(19) C(14) C(21) 120.7(3) yes
C(19) C(14) C(9) 119.9(3) yes
C(21) C(14) C(9) 119.4(3) yes
C(28) C(15) O(10) 122.9(3) yes
C(28) C(15) C(9) 120.8(3) yes
O(10) C(15) C(9) 116.4(3) yes
C(21) C(16) C(28) 119.4(3) yes
C(21) C(16) C(41) 118.4(3) yes
C(28) C(16) C(41) 122.2(3) yes
C(35) C(18) C(10) 119.5(3) yes
C(35) C(18) C(12) 121.5(2) yes
C(10) C(18) C(12) 119.0(3) yes
C(22) C(19) C(66) 120.2(2) yes
C(22) C(19) C(14) 119.9(3) yes
C(66) C(19) C(14) 119.9(3) yes
C(25) C(21) C(14) 121.5(3) yes
C(25) C(21) C(16) 118.9(3) yes
C(14) C(21) C(16) 119.5(3) yes
C(27) C(22) O(8) 119.2(3) yes
C(27) C(22) C(19) 120.7(3) yes
O(8) C(22) C(19) 120.2(2) yes
C(39) C(23) O(4) 120.4(3) yes
C(39) C(23) C(13) 119.8(3) yes
O(4) C(23) C(13) 119.7(2) yes
C(37) C(24) C(48) 120.2(3) yes
C(37) C(24) O(6) 114.0(3) yes
C(48) C(24) O(6) 125.8(3) yes
C(61) C(25) H(12) 121(2) no
C(61) C(25) C(21) 121.2(3) yes
H(12) C(25) C(21) 117(2) no
C(51) C(26) C(60) 113.9(3) yes
C(51) C(26) H(22) 107(1) no
C(51) C(26) H(38) 108(2) no
C(60) C(26) H(22) 112(1) no
C(60) C(26) H(38) 104(2) no
H(22) C(26) H(38) 109(3) no
C(53) C(27) O(9) 126.4(3) yes
C(53) C(27) C(22) 119.6(3) yes
O(9) C(27) C(22) 114.0(3) yes
C(12) C(28) C(15) 119.0(3) yes
C(12) C(28) C(16) 121.4(3) yes
C(15) C(28) C(16) 119.6(3) yes
C(42) C(29) H(14) 107(3) no
C(42) C(29) H(20) 116(2) no
C(42) C(29) O(4) 109.0(3) yes
H(14) C(29) H(20) 102(3) no
H(14) C(29) O(4) 114(3) no
H(20) C(29) O(4) 108(2) no
C(36) C(30) C(62) 119.8(3) yes
C(36) C(30) H(10) 118(2) no
C(62) C(30) H(10) 121(2) no
C(38) C(31) C(43) 118.9(3) yes
C(38) C(31) C(59) 118.5(3) yes
C(43) C(31) C(59) 122.6(3) yes
C(38) C(32) C(47) 121.8(3) yes
C(38) C(32) H(5) 118(3) no
C(47) C(32) H(5) 120(3) no
C(35) C(33) C(50) 120.4(3) yes
C(35) C(33) H(2) 118(2) no
C(50) C(33) H(2) 121(2) no
C(43) C(34) C(47) 119.6(3) yes
C(43) C(34) H(16) 123(2) no
C(47) C(34) H(16) 116(2) no
H(1) C(35) C(18) 116(1) no
H(1) C(35) C(33) 122(1) no
C(18) C(35) C(33) 120.4(3) yes
C(66) C(36) H(11) 122(2) no
C(66) C(36) C(30) 121.8(3) yes
H(11) C(36) C(30) 115(2) no
C(59) C(37) O(5) 119.2(2) yes
C(59) C(37) C(24) 121.1(3) yes
O(5) C(37) C(24) 119.6(3) yes
C(48) C(38) C(31) 119.6(3) yes
C(48) C(38) C(32) 122.4(3) yes
C(31) C(38) C(32) 118.0(3) yes
O(7) C(39) C(12) 121.8(2) yes
O(7) C(39) C(23) 116.3(3) yes
C(12) C(39) C(23) 121.9(3) yes
C(70) C(40) H(24) 107(2) no
C(70) C(40) H(31) 114(1) no
C(70) C(40) O(9) 113.4(2) yes
H(24) C(40) H(31) 106(3) no
H(24) C(40) O(9) 105(2) no
H(31) C(40) O(9) 108(1) no
C(55) C(41) H(7) 122(2) no
C(55) C(41) C(16) 121.1(3) yes
H(7) C(41) C(16) 115(2) no
C(58) C(42) H(19) 108(2) no
C(58) C(42) H(40) 110(1) no
C(58) C(42) C(29) 114.2(3) yes
H(19) C(42) H(40) 105(3) no
H(19) C(42) C(29) 110(2) no
H(40) C(42) C(29) 107(1) no
H(17) C(43) C(31) 120(2) no
H(17) C(43) C(34) 118(2) no
C(31) C(43) C(34) 121.3(3) yes
C(72) C(44) C(75) 111.4(3) yes
C(72) C(44) H(36) 103(2) no
C(72) C(44) H(52) 105(2) no
C(75) C(44) H(36) 113(2) no
C(75) C(44) H(52) 109(2) no
H(36) C(44) H(52) 113(3) no
C(70) C(45) C(73) 120.6(3) yes
C(70) C(45) H(30) 122(2) no
C(73) C(45) H(30) 117(2) no
C(50) C(46) H(21) 119(1) no
C(50) C(46) C(10) 121.9(3) yes
H(21) C(46) C(10) 118(1) no
H(6) C(47) C(32) 117(2) no
H(6) C(47) C(34) 122(2) no
C(32) C(47) C(34) 120.4(3) yes
H(4) C(48) C(24) 119(2) no
H(4) C(48) C(38) 120(2) no
C(24) C(48) C(38) 120.5(3) yes
C(56) C(49) C(64) 120.4(3) yes
C(56) C(49) C(77) 119.1(3) yes
C(64) C(49) C(77) 120.4(3) yes
H(3) C(50) C(33) 114(1) no
H(3) C(50) C(46) 125(1) no
C(33) C(50) C(46) 120.0(3) yes
H(23) C(51) H(65) 110(3) no
H(23) C(51) O(8) 116(2) no
H(23) C(51) C(26) 107(2) no
H(65) C(51) O(8) 104(2) no
H(65) C(51) C(26) 108(1) no
O(8) C(51) C(26) 108.2(3) yes
C(57) C(52) C(74) 112.3(3) yes
C(57) C(52) H(27) 110(2) no
C(57) C(52) H(54) 105(3) no
C(74) C(52) H(27) 106(2) no
C(74) C(52) H(54) 110(3) no
H(27) C(52) H(54) 112(4) no
H(57) C(53) C(11) 118(2) no
H(57) C(53) C(27) 120(2) no
C(11) C(53) C(27) 120.7(3) yes
C(62) C(54) H(13) 118(2) no
C(62) C(54) C(11) 121.0(3) yes
H(13) C(54) C(11) 120(2) no
C(61) C(55) H(8) 119(1) no
C(61) C(55) C(41) 120.1(3) yes
H(8) C(55) C(41) 120(2) no
C(69) C(56) H(18) 118(2) no
C(69) C(56) C(49) 120.5(4) yes
H(18) C(56) C(49) 121(2) no
C(63) C(57) H(25) 110(2) no
C(63) C(57) H(26) 109(1) no
C(63) C(57) C(52) 114.1(3) yes
H(25) C(57) H(26) 107(3) no
H(25) C(57) C(52) 105(2) no
H(26) C(57) C(52) 109(1) no
C(81) C(58) H(35) 109(2) no
C(81) C(58) H(71) 112(2) no
C(81) C(58) C(42) 111.3(3) yes
H(35) C(58) H(71) 102(3) no
H(35) C(58) C(42) 113(2) no
H(71) C(58) C(42) 106(2) no
C(13) C(59) C(31) 120.0(3) yes
C(13) C(59) C(37) 119.8(3) yes
C(31) C(59) C(37) 120.2(2) yes
C(79) C(60) H(47) 91(1) no
C(79) C(60) H(48) 109(2) no
C(79) C(60) C(26) 111.6(3) yes
H(47) C(60) H(48) 106(3) no
H(47) C(60) C(26) 118(1) no
H(48) C(60) C(26) 115(2) no
H(9) C(61) C(25) 118(2) no
H(9) C(61) C(55) 120(2) no
C(25) C(61) C(55) 120.3(3) yes
H(41) C(62) C(30) 124(2) no
H(41) C(62) C(54) 115(2) no
C(30) C(62) C(54) 119.6(3) yes
H(64) C(63) H(69) 101(3) no
H(64) C(63) O(5) 113(2) no
H(64) C(63) C(57) 111(2) no
H(69) C(63) O(5) 109(1) no
H(69) C(63) C(57) 111(2) no
O(5) C(63) C(57) 108.8(3) yes
H(28) C(64) H(29) 109(3) no
H(28) C(64) O(6) 114(1) no
H(28) C(64) C(49) 109(2) no
H(29) C(64) O(6) 107(1) no
H(29) C(64) C(49) 108(1) no
O(6) C(64) C(49) 107.9(3) yes
C(70) C(65) C(80) 120.3(4) yes
C(70) C(65) H(43) 120(1) no
C(80) C(65) H(43) 119(1) no
C(11) C(66) C(19) 118.5(3) yes
C(11) C(66) C(36) 118.5(3) yes
C(19) C(66) C(36) 123.0(2) yes
C(73) C(68) C(80) 119.6(4) yes
C(73) C(68) H(66) 118(2) no
C(80) C(68) H(66) 121(2) no
C(76) C(69) H(67) 123(3) no
C(76) C(69) C(56) 119.7(3) yes
H(67) C(69) C(56) 116(3) no
C(40) C(70) C(45) 122.3(3) yes
C(40) C(70) C(65) 118.4(3) yes
C(45) C(70) C(65) 119.2(3) yes
C(75) C(71) H(46) 117(2) no
C(75) C(71) H(53) 118(2) no
C(75) C(71) O(3) 106.0(3) yes
H(46) C(71) H(53) 94(3) no
H(46) C(71) O(3) 108(2) no
H(53) C(71) O(3) 111(2) no
H(32) C(72) H(51) 107(3) no
H(32) C(72) H(55) 107(4) no
H(32) C(72) C(44) 107(2) no
H(51) C(72) H(55) 104(3) no
H(51) C(72) C(44) 110(3) no
H(55) C(72) C(44) 118(3) no
H(42) C(73) C(45) 120(2) no
H(42) C(73) C(68) 119(2) no
C(45) C(73) C(68) 120.0(3) yes
H(34) C(74) H(44) 108(4) no
H(34) C(74) H(62) 111(3) no
H(34) C(74) C(52) 107(2) no
H(44) C(74) H(62) 97(4) no
H(44) C(74) C(52) 122(4) no
H(62) C(74) C(52) 109(3) no
H(33) C(75) H(37) 100(3) no
H(33) C(75) C(44) 112(2) no
H(33) C(75) C(71) 108(2) no
H(37) C(75) C(44) 109(2) no
H(37) C(75) C(71) 113(2) no
C(44) C(75) C(71) 112.0(3) yes
C(78) C(76) H(15) 123(2) no
C(78) C(76) C(69) 119.5(4) yes
H(15) C(76) C(69) 115(2) no
C(78) C(77) H(58) 109(3) no
C(78) C(77) C(49) 120.1(3) yes
H(58) C(77) C(49) 130(3) no
H(45) C(78) C(76) 116(3) no
H(45) C(78) C(77) 121(3) no
C(76) C(78) C(77) 121.1(4) yes
H(59) C(79) H(60) 106(3) no
H(59) C(79) H(61) 113(3) no
H(59) C(79) C(60) 109(2) no
H(60) C(79) H(61) 107(4) no
H(60) C(79) C(60) 106(2) no
H(61) C(79) C(60) 113(2) no
H(68) C(80) C(65) 121(2) no
H(68) C(80) C(68) 115(2) no
C(65) C(80) C(68) 120.3(4) yes
H(39) C(81) H(63) 108(3) no
H(39) C(81) H(70) 111(5) no
H(39) C(81) C(58) 115(2) no
H(63) C(81) H(70) 101(5) no
H(63) C(81) C(58) 110(3) no
H(70) C(81) C(58) 109(4) no

loop_
_geom_bond_atom_site_label_1
_geom_bond_atom_site_label_2
_geom_bond_distance
_geom_bond_publ_flag
Cl(1) C(1) 1.768(5) yes
Cl(2) C(1) 1.742(6) yes
O(3) C(9) 1.375(4) yes
O(3) C(71) 1.433(4) yes
O(4) C(23) 1.376(4) yes
O(4) C(29) 1.451(5) yes
O(5) C(37) 1.381(4) yes
O(5) C(63) 1.441(4) yes
O(6) C(24) 1.365(4) yes
O(6) C(64) 1.429(4) yes
O(7) C(39) 1.370(4) yes
O(7) H(56) 0.82(4) no
O(8) C(22) 1.365(3) yes
O(8) C(51) 1.450(4) yes
O(9) C(27) 1.366(4) yes
O(9) C(40) 1.429(3) yes
O(10) C(15) 1.362(4) yes
O(10) H(72) 1.168(3) no
C(1) H(49) 0.81(6) no
C(1) H(50) 0.88(5) no
C(9) C(14) 1.365(4) yes
C(9) C(15) 1.428(4) yes
C(10) C(13) 1.424(4) yes
C(10) C(18) 1.426(4) yes
C(10) C(46) 1.419(4) yes
C(11) C(53) 1.428(5) yes
C(11) C(54) 1.418(4) yes
C(11) C(66) 1.405(4) yes
C(12) C(18) 1.432(4) yes
C(12) C(28) 1.499(4) yes
C(12) C(39) 1.371(4) yes
C(13) C(23) 1.368(4) yes
C(13) C(59) 1.507(4) yes
C(14) C(19) 1.493(4) yes
C(14) C(21) 1.430(5) yes
C(15) C(28) 1.366(4) yes
C(16) C(21) 1.425(4) yes
C(16) C(28) 1.433(4) yes
C(16) C(41) 1.421(4) yes
C(18) C(35) 1.414(5) yes
C(19) C(22) 1.364(4) yes
C(19) C(66) 1.443(4) yes
C(21) C(25) 1.412(4) yes
C(22) C(27) 1.443(4) yes
C(23) C(39) 1.421(4) yes
C(24) C(37) 1.423(4) yes
C(24) C(48) 1.366(5) yes
C(25) C(61) 1.369(5) yes
C(25) H(12) 0.96(3) no
C(26) C(51) 1.505(4) yes
C(26) C(60) 1.513(5) yes
C(26) H(22) 0.99(4) no
C(26) H(38) 0.94(4) no
C(27) C(53) 1.358(4) yes
C(29) C(42) 1.506(5) yes
C(29) H(14) 0.90(4) no
C(29) H(20) 0.98(4) no
C(30) C(36) 1.353(5) yes
C(30) C(62) 1.424(4) yes
C(30) H(10) 0.94(4) no
C(31) C(38) 1.428(4) yes
C(31) C(43) 1.406(4) yes
C(31) C(59) 1.437(4) yes
C(32) C(38) 1.417(5) yes
C(32) C(47) 1.350(5) yes
C(32) H(5) 0.87(4) no
C(33) C(35) 1.385(4) yes
C(33) C(50) 1.398(4) yes
C(33) H(2) 0.94(4) no
C(34) C(43) 1.376(5) yes
C(34) C(47) 1.410(4) yes
C(34) H(16) 0.97(4) no
C(35) H(1) 0.98(3) no
C(36) C(66) 1.415(5) yes
C(36) H(11) 0.93(4) no
C(37) C(59) 1.365(4) yes
C(38) C(48) 1.424(5) yes
C(40) C(70) 1.513(4) yes
C(40) H(24) 0.95(4) no
C(40) H(31) 1.07(4) no
C(41) C(55) 1.372(5) yes
C(41) H(7) 0.99(3) no
C(42) C(58) 1.518(4) yes
C(42) H(19) 0.97(4) no
C(42) H(40) 1.10(4) no
C(43) H(17) 0.97(3) no
C(44) C(72) 1.507(6) yes
C(44) C(75) 1.559(5) yes
C(44) H(36) 1.07(4) no
C(44) H(52) 1.13(4) no
C(45) C(70) 1.389(5) yes
C(45) C(73) 1.390(5) yes
C(45) H(30) 0.95(3) no
C(46) C(50) 1.370(5) yes
C(46) H(21) 0.97(3) no
C(47) H(6) 0.84(5) no
C(48) H(4) 0.94(3) no
C(49) C(56) 1.381(4) yes
C(49) C(64) 1.505(5) yes
C(49) C(77) 1.387(6) yes
C(50) H(3) 0.94(3) no
C(51) H(23) 0.96(3) no
C(51) H(65) 0.98(4) no
C(52) C(57) 1.493(5) yes
C(52) C(74) 1.517(6) yes
C(52) H(27) 0.91(4) no
C(52) H(54) 0.94(7) no
C(53) H(57) 0.98(3) no
C(54) C(62) 1.367(5) yes
C(54) H(13) 0.87(3) no
C(55) C(61) 1.405(4) yes
C(55) H(8) 1.02(4) no
C(56) C(69) 1.401(6) yes
C(56) H(18) 0.90(4) no
C(57) C(63) 1.514(5) yes
C(57) H(25) 0.85(4) no
C(57) H(26) 1.03(4) no
C(58) C(81) 1.530(7) yes
C(58) H(35) 0.93(5) no
C(58) H(71) 1.09(5) no
C(60) C(79) 1.509(5) yes
C(60) H(47) 1.15(4) no
C(60) H(48) 0.99(5) no
C(61) H(9) 0.98(4) no
C(62) H(41) 0.94(4) no
C(63) H(64) 0.98(4) no
C(63) H(69) 1.09(4) no
C(64) H(28) 0.97(4) no
C(64) H(29) 1.03(4) no
C(65) C(70) 1.380(4) yes
C(65) C(80) 1.389(5) yes
C(65) H(43) 1.05(4) no
C(68) C(73) 1.376(5) yes
C(68) C(80) 1.391(6) yes
C(68) H(66) 1.06(5) no
C(69) C(76) 1.385(7) yes
C(69) H(67) 1.02(5) no
C(71) C(75) 1.498(6) yes
C(71) H(46) 0.98(4) no
C(71) H(53) 1.06(5) no
C(72) H(32) 0.97(5) no
C(72) H(51) 1.03(5) no
C(72) H(55) 1.10(6) no
C(73) H(42) 1.06(5) no
C(74) H(34) 1.25(5) no
C(74) H(44) 1.06(6) no
C(74) H(62) 1.01(5) no
C(75) H(33) 1.06(4) no
C(75) H(37) 1.06(4) no
C(76) C(78) 1.370(6) yes
C(76) H(15) 0.98(6) no
C(77) C(78) 1.388(6) yes
C(77) H(58) 0.95(4) no
C(78) H(45) 0.87(6) no
C(79) H(59) 1.18(5) no
C(79) H(60) 1.08(5) no
C(79) H(61) 1.00(6) no
C(80) H(68) 1.12(5) no
C(81) H(39) 1.05(5) no
C(81) H(63) 1.01(5) no
C(81) H(70) 0.91(7) no

loop_
_geom_contact_atom_site_label_1
_geom_contact_atom_site_label_2
_geom_contact_distance
_geom_contact_publ_flag
_geom_contact_site_symmetry_2
Cl(1) Cl(2) 2.908(1) yes 55501
Cl(1) C(1) 1.768(5) yes 55501
Cl(1) C(81) 3.555(6) yes 55401
Cl(1) H(9) 3.43(4) no 55502
Cl(1) H(12) 3.17(3) no 55502
Cl(1) H(18) 2.97(4) no 45401
Cl(1) H(29) 3.48(3) no 45401
Cl(1) H(39) 3.07(4) no 55401
Cl(1) H(45) 3.50(5) no 55401
Cl(1) H(49) 2.16(5) no 55501
Cl(1) H(50) 2.19(5) no 55501
Cl(1) H(60) 3.54(5) no 65502
Cl(1) H(61) 3.02(6) no 65502
Cl(1) H(63) 3.06(6) no 55401
Cl(2) Cl(1) 2.908(1) yes 55501
Cl(2) O(10) 3.425(2) yes 55501
Cl(2) C(23) 3.581(3) yes 55501
Cl(2) C(39) 3.436(3) yes 55501
Cl(2) H(17) 3.09(3) no 55501
Cl(2) H(18) 3.27(4) no 45401
Cl(2) H(31) 2.88(4) no 55502
Cl(2) H(49) 2.23(7) no 55501
Cl(2) H(50) 2.17(5) no 55501
Cl(2) H(67) 3.25(6) no 45401
O(3) O(8) 3.237(3) yes 55501
O(3) O(10) 2.667(3) yes 55501
O(3) C(14) 2.389(4) yes 55501
O(3) C(15) 2.394(4) yes 55501
O(3) C(19) 2.832(4) yes 55501
O(3) C(22) 3.222(4) yes 55501
O(3) C(44) 2.839(4) yes 55501
O(3) C(62) 3.366(4) yes 65501
O(3) C(75) 2.341(4) yes 55501
O(3) H(10) 3.43(4) no 65501
O(3) H(33) 2.60(4) no 55501
O(3) H(36) 3.27(4) no 55501
O(3) H(37) 3.30(4) no 55501
O(3) H(41) 2.57(4) no 65501
O(3) H(46) 1.98(4) no 55501
O(3) H(52) 2.56(5) no 55501
O(3) H(53) 2.07(5) no 55501
O(3) H(72) 2.172(3) no 55501
O(4) O(5) 3.236(3) yes 55501
O(4) O(7) 2.724(3) yes 55501
O(4) C(13) 2.372(4) yes 55501
O(4) C(37) 3.217(3) yes 55501
O(4) C(39) 2.426(4) yes 55501
O(4) C(40) 3.195(4) yes 55502
O(4) C(42) 2.407(4) yes 55501
O(4) C(58) 3.074(4) yes 55501
O(4) C(59) 2.804(3) yes 55501
O(4) H(14) 2.00(5) no 55501
O(4) H(19) 2.54(4) no 55501
O(4) H(20) 1.99(4) no 55501
O(4) H(24) 2.69(4) no 55502
O(4) H(31) 2.85(4) no 55502
O(4) H(35) 2.82(4) no 55501
O(4) H(40) 3.33(4) no 55501
O(4) H(43) 2.98(4) no 55502
O(4) H(56) 3.53(4) no 55501
O(4) H(71) 3.49(5) no 55501
O(5) O(4) 3.236(3) yes 55501
O(5) O(6) 2.662(3) yes 55501
O(5) C(13) 2.791(4) yes 55501
O(5) C(23) 3.202(3) yes 55501
O(5) C(24) 2.425(4) yes 55501
O(5) C(29) 3.342(4) yes 55501
O(5) C(52) 2.977(4) yes 55501
O(5) C(57) 2.404(4) yes 55501
O(5) C(58) 3.322(5) yes 55501
O(5) C(59) 2.369(4) yes 55501
O(5) H(20) 2.77(3) no 55501
O(5) H(25) 3.14(4) no 55501
O(5) H(26) 2.60(4) no 55501
O(5) H(27) 2.76(4) no 55501
O(5) H(35) 2.89(5) no 55501
O(5) H(54) 3.18(6) no 55501
O(5) H(64) 2.04(4) no 55501
O(5) H(69) 2.08(4) no 55501
O(5) H(71) 2.84(5) no 55501
O(6) O(5) 2.662(3) yes 55501
O(6) C(37) 2.339(4) yes 55501
O(6) C(48) 2.431(4) yes 55501
O(6) C(49) 2.373(4) yes 55501
O(6) C(56) 3.574(4) yes 55501
O(6) C(63) 3.025(4) yes 55501
O(6) C(77) 2.801(5) yes 55501
O(6) H(4) 2.64(4) no 55501
O(6) H(28) 2.03(4) no 55501
O(6) H(29) 1.99(3) no 55501
O(6) H(35) 3.19(4) no 55501
O(6) H(58) 2.70(5) no 55501
O(6) H(64) 2.54(4) no 55501
O(6) H(69) 3.59(4) no 55501
O(6) H(71) 3.49(5) no 55501
O(7) O(4) 2.724(3) yes 55501
O(7) C(12) 2.396(4) yes 55501
O(7) C(15) 3.589(4) yes 55501
O(7) C(16) 3.356(4) yes 55501
O(7) C(23) 2.371(3) yes 55501
O(7) C(28) 2.828(4) yes 55501
O(7) C(29) 2.903(4) yes 55501
O(7) C(41) 3.553(4) yes 55501
O(7) C(50) 3.327(4) yes 45501
O(7) C(69) 3.509(4) yes 45401
O(7) H(3) 2.71(4) no 45501
O(7) H(7) 3.20(3) no 55501
O(7) H(14) 2.43(5) no 55501
O(7) H(20) 3.19(3) no 55501
O(7) H(67) 2.64(6) no 45401
O(8) O(3) 3.237(3) yes 55501
O(8) O(9) 2.665(3) yes 55501
O(8) C(9) 3.238(4) yes 55501
O(8) C(14) 2.795(4) yes 55501
O(8) C(19) 2.365(4) yes 55501
O(8) C(26) 2.395(4) yes 55501
O(8) C(27) 2.422(3) yes 55501
O(8) C(60) 2.997(4) yes 55501
O(8) C(62) 3.459(4) yes 65501
O(8) H(22) 3.23(3) no 55501
O(8) H(23) 2.07(4) no 55501
O(8) H(38) 2.48(4) no 55501
O(8) H(41) 2.84(4) no 65501
O(8) H(48) 2.77(4) no 55501
O(8) H(52) 3.42(4) no 55501
O(8) H(65) 1.94(4) no 55501
O(9) O(8) 2.665(3) yes 55501
O(9) C(22) 2.355(4) yes 55501
O(9) C(45) 2.872(4) yes 55501
O(9) C(51) 2.980(4) yes 55501
O(9) C(53) 2.431(4) yes 55501
O(9) C(70) 2.460(3) yes 55501
O(9) H(23) 2.57(3) no 55501
O(9) H(24) 1.92(4) no 55501
O(9) H(30) 2.61(4) no 55501
O(9) H(31) 2.04(3) no 55501
O(9) H(57) 2.68(4) no 55501
O(9) H(65) 3.43(3) no 55501
O(10) Cl(2) 3.425(2) yes 55501
O(10) O(3) 2.667(3) yes 55501
O(10) C(9) 2.371(3) yes 55501
O(10) C(12) 2.838(4) yes 55501
O(10) C(18) 3.316(3) yes 55501
O(10) C(28) 2.396(4) yes 55501
O(10) C(35) 3.455(3) yes 55501
O(10) C(71) 3.188(4) yes 55501
O(10) C(78) 3.464(6) yes 55401
O(10) H(1) 3.14(3) no 55501
O(10) H(10) 2.76(4) no 65501
O(10) H(45) 2.61(6) no 55401
O(10) H(53) 2.78(4) no 55501
O(10) H(72) 1.168(3) no 55501
C(1) Cl(1) 1.768(5) yes 55501
C(1) H(17) 3.57(3) no 55501
C(1) H(22) 3.45(4) no 65502
C(1) H(38) 3.53(4) no 65502
C(1) H(45) 3.49(6) no 55401
C(1) H(60) 3.52(5) no 65502
C(1) H(61) 3.53(6) no 65502
C(9) O(8) 3.238(4) yes 55501
C(9) O(10) 2.371(3) yes 55501
C(9) C(16) 2.804(4) yes 55501
C(9) C(19) 2.475(4) yes 55501
C(9) C(21) 2.413(4) yes 55501
C(9) C(22) 3.214(4) yes 55501
C(9) C(28) 2.429(4) yes 55501
C(9) C(66) 3.469(4) yes 55501
C(9) C(71) 2.390(4) yes 55501
C(9) H(10) 3.60(4) no 65501
C(9) H(11) 3.32(4) no 55501
C(9) H(41) 3.27(4) no 65501
C(9) H(46) 2.60(4) no 55501
C(9) H(48) 3.21(5) no 55501
C(9) H(53) 2.58(5) no 55501
C(9) H(72) 2.510(4) no 55501
C(10) C(12) 2.463(4) yes 55501
C(10) C(23) 2.421(4) yes 55501
C(10) C(31) 3.299(4) yes 55501
C(10) C(33) 2.817(5) yes 55501
C(10) C(35) 2.453(4) yes 55501
C(10) C(37) 3.471(4) yes 55501
C(10) C(39) 2.793(4) yes 55501
C(10) C(43) 3.372(4) yes 55501
C(10) C(50) 2.438(4) yes 55501
C(10) C(59) 2.536(4) yes 55501
C(10) H(1) 3.32(3) no 55501
C(10) H(3) 3.32(4) no 55501
C(10) H(15) 3.50(6) no 55401
C(10) H(17) 2.82(3) no 55501
C(10) H(21) 2.07(3) no 55501
C(10) H(54) 3.47(6) no 55501
C(10) H(69) 3.37(4) no 55501
C(11) C(19) 2.447(4) yes 55501
C(11) C(22) 2.800(4) yes 55501
C(11) C(27) 2.421(4) yes 55501
C(11) C(30) 2.801(5) yes 55501
C(11) C(36) 2.424(4) yes 55501
C(11) C(62) 2.425(5) yes 55501
C(11) H(11) 3.28(4) no 55501
C(11) H(13) 2.01(3) no 55501
C(11) H(25) 3.05(4) no 45401
C(11) H(26) 3.59(3) no 45401
C(11) H(38) 3.57(4) no 45501
C(11) H(41) 3.24(4) no 55501
C(11) H(57) 2.08(4) no 55501
C(11) H(60) 3.47(5) no 45501
C(12) O(7) 2.396(4) yes 55501
C(12) O(10) 2.838(4) yes 55501
C(12) C(10) 2.463(4) yes 55501
C(12) C(13) 2.827(4) yes 55501
C(12) C(15) 2.470(4) yes 55501
C(12) C(16) 2.558(4) yes 55501
C(12) C(23) 2.440(4) yes 55501
C(12) C(35) 2.484(5) yes 55501
C(12) C(41) 2.973(4) yes 55501
C(12) H(1) 2.63(3) no 55501
C(12) H(7) 2.57(4) no 55501
C(12) H(56) 2.41(5) no 55501
C(13) O(4) 2.372(4) yes 55501
C(13) O(5) 2.791(4) yes 55501
C(13) C(12) 2.827(4) yes 55501
C(13) C(18) 2.465(4) yes 55501
C(13) C(29) 3.424(5) yes 55501
C(13) C(31) 2.549(4) yes 55501
C(13) C(37) 2.485(4) yes 55501
C(13) C(39) 2.413(4) yes 55501
C(13) C(43) 2.950(4) yes 55501
C(13) C(46) 2.491(4) yes 55501
C(13) C(63) 3.595(5) yes 55501
C(13) H(17) 2.61(3) no 55501
C(13) H(20) 3.29(4) no 55501
C(13) H(21) 2.67(3) no 55501
C(13) H(27) 3.57(4) no 55501
C(13) H(69) 3.32(4) no 55501
C(14) O(3) 2.389(4) yes 55501
C(14) O(8) 2.795(4) yes 55501
C(14) C(15) 2.433(4) yes 55501
C(14) C(16) 2.467(4) yes 55501
C(14) C(22) 2.474(4) yes 55501
C(14) C(25) 2.480(5) yes 55501
C(14) C(28) 2.834(4) yes 55501
C(14) C(36) 2.961(4) yes 55501
C(14) C(66) 2.541(4) yes 55501
C(14) C(71) 3.277(5) yes 55501
C(14) H(11) 2.68(4) no 55501
C(14) H(12) 2.63(4) no 55501
C(14) H(46) 3.11(4) no 55501
C(14) H(48) 3.15(5) no 55501
C(14) H(53) 3.58(5) no 55501
C(14) H(65) 3.39(3) no 55501
C(15) O(3) 2.394(4) yes 55501
C(15) O(7) 3.589(4) yes 55501
C(15) C(12) 2.470(4) yes 55501
C(15) C(14) 2.433(4) yes 55501
C(15) C(16) 2.419(4) yes 55501
C(15) C(18) 3.275(4) yes 55501
C(15) C(21) 2.808(4) yes 55501
C(15) C(35) 3.389(4) yes 55501
C(15) C(39) 3.383(4) yes 55501
C(15) C(71) 3.202(4) yes 55501
C(15) H(1) 2.84(3) no 55501
C(15) H(10) 3.22(4) no 65501
C(15) H(46) 3.59(3) no 55501
C(15) H(48) 3.41(5) no 55501
C(15) H(53) 2.96(4) no 55501
C(15) H(56) 3.09(5) no 55501
C(15) H(72) 2.123(4) no 55501
C(16) O(7) 3.356(4) yes 55501
C(16) C(9) 2.804(4) yes 55501
C(16) C(12) 2.558(4) yes 55501
C(16) C(14) 2.467(4) yes 55501
C(16) C(15) 2.419(4) yes 55501
C(16) C(18) 3.558(4) yes 55501
C(16) C(25) 2.443(4) yes 55501
C(16) C(39) 3.292(4) yes 55501
C(16) C(55) 2.432(5) yes 55501
C(16) C(61) 2.811(5) yes 55501
C(16) H(1) 3.28(3) no 55501
C(16) H(2) 3.50(4) no 45501
C(16) H(3) 3.40(4) no 45501
C(16) H(7) 2.06(3) no 55501
C(16) H(8) 3.36(4) no 55501
C(16) H(12) 3.29(3) no 55501
C(16) H(48) 3.33(5) no 55501
C(16) H(56) 2.76(5) no 55501
C(18) O(10) 3.316(3) yes 55501
C(18) C(13) 2.465(4) yes 55501
C(18) C(15) 3.275(4) yes 55501
C(18) C(16) 3.558(4) yes 55501
C(18) C(23) 2.820(4) yes 55501
C(18) C(28) 2.561(4) yes 55501
C(18) C(33) 2.429(5) yes 55501
C(18) C(39) 2.418(4) yes 55501
C(18) C(46) 2.436(4) yes 55501
C(18) C(50) 2.810(4) yes 55501
C(18) H(1) 2.05(3) no 55501
C(18) H(2) 3.26(4) no 55501
C(18) H(7) 3.31(4) no 55501
C(18) H(15) 3.53(6) no 55401
C(18) H(21) 3.31(3) no 55501
C(19) O(3) 2.832(4) yes 55501
C(19) O(8) 2.365(4) yes 55501
C(19) C(9) 2.475(4) yes 55501
C(19) C(11) 2.447(4) yes 55501
C(19) C(21) 2.541(4) yes 55501
C(19) C(25) 2.933(4) yes 55501
C(19) C(27) 2.439(4) yes 55501
C(19) C(36) 2.512(5) yes 55501
C(19) C(51) 3.334(4) yes 55501
C(19) C(53) 2.811(4) yes 55501
C(19) C(71) 3.473(5) yes 55501
C(19) H(11) 2.73(4) no 55501
C(19) H(12) 2.55(4) no 55501
C(19) H(46) 3.05(4) no 55501
C(19) H(65) 3.09(3) no 55501
C(21) C(9) 2.413(4) yes 55501
C(21) C(15) 2.808(4) yes 55501
C(21) C(19) 2.541(4) yes 55501
C(21) C(22) 3.459(4) yes 55501
C(21) C(28) 2.468(4) yes 55501
C(21) C(36) 3.435(4) yes 55501
C(21) C(41) 2.445(4) yes 55501
C(21) C(55) 2.809(5) yes 55501
C(21) C(61) 2.423(5) yes 55501
C(21) C(66) 3.317(4) yes 55501
C(21) H(2) 3.22(4) no 45501
C(21) H(7) 3.32(3) no 55501
C(21) H(9) 3.30(4) no 55501
C(21) H(11) 3.00(3) no 55501
C(21) H(12) 2.04(3) no 55501
C(21) H(47) 3.56(4) no 55501
C(21) H(48) 3.19(5) no 55501
C(21) H(65) 3.50(4) no 55501
C(22) O(3) 3.222(4) yes 55501
C(22) O(9) 2.355(4) yes 55501
C(22) C(9) 3.214(4) yes 55501
C(22) C(11) 2.800(4) yes 55501
C(22) C(14) 2.474(4) yes 55501
C(22) C(21) 3.459(4) yes 55501
C(22) C(51) 2.356(4) yes 55501
C(22) C(53) 2.421(4) yes 55501
C(22) C(66) 2.434(4) yes 55501
C(22) H(12) 3.20(4) no 55501
C(22) H(23) 2.77(4) no 55501
C(22) H(52) 3.51(5) no 55501
C(22) H(57) 3.32(3) no 55501
C(22) H(65) 2.42(3) no 55501
C(23) Cl(2) 3.581(3) yes 55501
C(23) O(5) 3.202(3) yes 55501
C(23) O(7) 2.371(3) yes 55501
C(23) C(10) 2.421(4) yes 55501
C(23) C(12) 2.440(4) yes 55501
C(23) C(18) 2.820(4) yes 55501
C(23) C(29) 2.368(5) yes 55501
C(23) C(31) 3.485(4) yes 55501
C(23) C(37) 3.217(4) yes 55501
C(23) C(59) 2.490(4) yes 55501
C(23) H(14) 2.71(6) no 55501
C(23) H(17) 3.34(3) no 55501
C(23) H(20) 2.44(4) no 55501
C(23) H(27) 3.41(4) no 55501
C(23) H(31) 3.47(3) no 55502
C(23) H(56) 3.06(4) no 55501
C(24) O(5) 2.425(4) yes 55501
C(24) C(31) 2.822(4) yes 55501
C(24) C(38) 2.422(5) yes 55501
C(24) C(59) 2.428(4) yes 55501
C(24) C(63) 3.087(5) yes 55501
C(24) C(64) 2.394(4) yes 55501
C(24) H(4) 2.00(4) no 55501
C(24) H(28) 2.66(4) no 55501
C(24) H(29) 2.68(3) no 55501
C(24) H(35) 3.02(5) no 55501
C(24) H(40) 3.49(4) no 65501
C(24) H(43) 3.26(4) no 55502
C(24) H(64) 2.92(4) no 55501
C(24) H(68) 3.58(5) no 55502
C(24) H(69) 3.34(4) no 55501
C(25) C(14) 2.480(5) yes 55501
C(25) C(16) 2.443(4) yes 55501
C(25) C(19) 2.933(4) yes 55501
C(25) C(36) 3.593(4) yes 55501
C(25) C(41) 2.783(4) yes 55501
C(25) C(55) 2.405(4) yes 55501
C(25) C(66) 3.415(4) yes 55501
C(25) H(2) 2.97(4) no 45501
C(25) H(8) 3.32(3) no 55501
C(25) H(9) 2.03(4) no 55501
C(25) H(11) 3.40(4) no 55501
C(25) H(60) 3.17(4) no 45501
C(25) H(65) 3.27(4) no 55501
C(26) O(8) 2.395(4) yes 55501
C(26) C(79) 2.499(5) yes 55501
C(26) H(23) 2.02(3) no 55501
C(26) H(47) 2.30(4) no 55501
C(26) H(48) 2.14(5) no 55501
C(26) H(59) 3.52(4) no 55501
C(26) H(60) 2.69(4) no 55501
C(26) H(61) 2.74(5) no 55501
C(26) H(65) 2.04(4) no 55501
C(27) O(8) 2.422(3) yes 55501
C(27) C(11) 2.421(4) yes 55501
C(27) C(19) 2.439(4) yes 55501
C(27) C(40) 2.385(4) yes 55501
C(27) C(45) 3.376(5) yes 55501
C(27) C(51) 3.051(4) yes 55501
C(27) C(66) 2.827(4) yes 55501
C(27) C(70) 3.101(4) yes 55501
C(27) H(23) 3.01(3) no 55501
C(27) H(24) 3.13(4) no 55501
C(27) H(30) 3.14(4) no 55501
C(27) H(31) 2.60(3) no 55501
C(27) H(57) 2.04(3) no 55501
C(27) H(65) 3.19(3) no 55501
C(28) O(7) 2.828(4) yes 55501
C(28) O(10) 2.396(4) yes 55501
C(28) C(9) 2.429(4) yes 55501
C(28) C(14) 2.834(4) yes 55501
C(28) C(18) 2.561(4) yes 55501
C(28) C(21) 2.468(4) yes 55501
C(28) C(35) 2.961(4) yes 55501
C(28) C(39) 2.475(4) yes 55501
C(28) C(41) 2.499(5) yes 55501
C(28) H(1) 2.56(3) no 55501
C(28) H(7) 2.64(4) no 55501
C(28) H(48) 3.47(5) no 55501
C(28) H(56) 2.38(5) no 55501
C(28) H(72) 3.375(4) no 55501
C(29) O(5) 3.342(4) yes 55501
C(29) O(7) 2.903(4) yes 55501
C(29) C(13) 3.424(5) yes 55501
C(29) C(23) 2.368(5) yes 55501
C(29) C(39) 2.996(5) yes 55501
C(29) C(58) 2.539(5) yes 55501
C(29) H(19) 2.05(4) no 55501
C(29) H(21) 3.49(3) no 45501
C(29) H(24) 3.32(4) no 55502
C(29) H(27) 3.46(4) no 55501
C(29) H(35) 2.73(4) no 55501
C(29) H(40) 2.11(4) no 55501
C(29) H(71) 2.74(5) no 55501
C(30) C(11) 2.801(5) yes 55501
C(30) C(54) 2.412(5) yes 55501
C(30) C(66) 2.420(5) yes 55501
C(30) H(1) 3.26(3) no 45501
C(30) H(11) 1.95(3) no 55501
C(30) H(13) 3.19(3) no 55501
C(30) H(41) 2.10(3) no 55501
C(30) H(45) 3.45(5) no 45401
C(30) H(48) 3.41(5) no 45501
C(30) H(60) 3.20(5) no 45501
C(30) H(72) 3.074(4) no 45501
C(31) C(10) 3.299(4) yes 55501
C(31) C(13) 2.549(4) yes 55501
C(31) C(23) 3.485(4) yes 55501
C(31) C(24) 2.822(4) yes 55501
C(31) C(32) 2.438(4) yes 55501
C(31) C(34) 2.424(5) yes 55501
C(31) C(37) 2.428(5) yes 55501
C(31) C(46) 3.390(4) yes 55501
C(31) C(47) 2.801(5) yes 55501
C(31) C(48) 2.465(4) yes 55501
C(31) H(4) 3.31(3) no 55501
C(31) H(5) 3.22(4) no 55501
C(31) H(16) 3.31(4) no 55501
C(31) H(17) 2.07(3) no 55501
C(31) H(21) 2.85(3) no 55501
C(31) H(40) 3.59(3) no 65501
C(31) H(43) 2.77(4) no 55502
C(32) C(31) 2.438(4) yes 55501
C(32) C(34) 2.396(5) yes 55501
C(32) C(43) 2.773(4) yes 55501
C(32) C(48) 2.490(5) yes 55501
C(32) H(4) 2.68(4) no 55501
C(32) H(6) 1.89(4) no 55501
C(32) H(16) 3.24(4) no 55501
C(32) H(19) 2.95(4) no 65501
C(32) H(24) 3.52(4) no 65502
C(32) H(40) 3.55(3) no 65501
C(33) C(10) 2.817(5) yes 55501
C(33) C(18) 2.429(5) yes 55501
C(33) C(46) 2.397(4) yes 55501
C(33) H(1) 2.08(3) no 55501
C(33) H(3) 1.98(3) no 55501
C(33) H(11) 3.31(4) no 65501
C(33) H(15) 3.24(5) no 55401
C(33) H(21) 3.27(3) no 55501
C(33) H(59) 2.96(5) no 55501
C(34) C(31) 2.424(5) yes 55501
C(34) C(32) 2.396(5) yes 55501
C(34) C(38) 2.812(5) yes 55501
C(34) H(5) 3.18(4) no 55501
C(34) H(6) 1.99(4) no 55501
C(34) H(13) 3.25(4) no 55502
C(34) H(17) 2.03(3) no 55501
C(34) H(23) 3.46(4) no 65502
C(34) H(24) 3.57(4) no 65502
C(34) H(38) 3.59(4) no 65502
C(34) H(57) 3.51(4) no 55502
C(35) O(10) 3.455(3) yes 55501
C(35) C(10) 2.453(4) yes 55501
C(35) C(12) 2.484(5) yes 55501
C(35) C(15) 3.389(4) yes 55501
C(35) C(28) 2.961(4) yes 55501
C(35) C(46) 2.784(4) yes 55501
C(35) C(50) 2.416(4) yes 55501
C(35) H(2) 2.01(4) no 55501
C(35) H(3) 3.23(3) no 55501
C(35) H(10) 3.19(4) no 65501
C(35) H(15) 3.40(6) no 55401
C(35) H(48) 3.56(5) no 55501
C(35) H(59) 2.85(5) no 55501
C(36) C(11) 2.424(4) yes 55501
C(36) C(14) 2.961(4) yes 55501
C(36) C(19) 2.512(5) yes 55501
C(36) C(21) 3.435(4) yes 55501
C(36) C(25) 3.593(4) yes 55501
C(36) C(54) 2.772(4) yes 55501
C(36) C(62) 2.403(4) yes 55501
C(36) H(2) 3.28(4) no 45501
C(36) H(10) 1.98(4) no 55501
C(36) H(12) 3.27(3) no 55501
C(36) H(41) 3.27(4) no 55501
C(36) H(46) 3.23(4) no 55501
C(36) H(60) 3.13(5) no 45501
C(37) O(4) 3.217(3) yes 55501
C(37) O(6) 2.339(4) yes 55501
C(37) C(10) 3.471(4) yes 55501
C(37) C(13) 2.485(4) yes 55501
C(37) C(23) 3.217(4) yes 55501
C(37) C(31) 2.428(5) yes 55501
C(37) C(38) 2.804(4) yes 55501
C(37) C(48) 2.419(4) yes 55501
C(37) C(58) 3.569(5) yes 55501
C(37) C(63) 2.351(4) yes 55501
C(37) H(4) 3.26(4) no 55501
C(37) H(20) 3.56(3) no 55501
C(37) H(21) 3.26(3) no 55501
C(37) H(35) 2.83(5) no 55501
C(37) H(43) 3.19(4) no 55502
C(37) H(64) 2.66(4) no 55501
C(37) H(69) 2.52(4) no 55501
C(37) H(71) 3.46(5) no 55501
C(38) C(24) 2.422(5) yes 55501
C(38) C(34) 2.812(5) yes 55501
C(38) C(37) 2.804(4) yes 55501
C(38) C(43) 2.441(4) yes 55501
C(38) C(47) 2.418(5) yes 55501
C(38) C(59) 2.462(4) yes 55501
C(38) C(65) 3.591(5) yes 55502
C(38) H(4) 2.06(3) no 55501
C(38) H(5) 1.98(4) no 55501
C(38) H(6) 3.15(5) no 55501
C(38) H(17) 3.32(3) no 55501
C(38) H(19) 3.19(4) no 65501
C(38) H(40) 3.09(3) no 65501
C(38) H(43) 2.86(4) no 55502
C(38) H(68) 3.39(6) no 55502
C(39) Cl(2) 3.436(3) yes 55501
C(39) O(4) 2.426(4) yes 55501
C(39) C(10) 2.793(4) yes 55501
C(39) C(13) 2.413(4) yes 55501
C(39) C(15) 3.383(4) yes 55501
C(39) C(16) 3.292(4) yes 55501
C(39) C(18) 2.418(4) yes 55501
C(39) C(28) 2.475(4) yes 55501
C(39) C(29) 2.996(5) yes 55501
C(39) C(41) 3.429(4) yes 55501
C(39) H(7) 2.85(4) no 55501
C(39) H(14) 2.90(5) no 55501
C(39) H(20) 3.03(4) no 55501
C(39) H(56) 1.82(4) no 55501
C(40) C(27) 2.385(4) yes 55501
C(40) C(45) 2.542(5) yes 55501
C(40) C(53) 2.829(5) yes 55501
C(40) C(65) 2.486(4) yes 55501
C(40) H(30) 2.74(4) no 55501
C(40) H(43) 2.67(3) no 55501
C(40) H(57) 2.55(4) no 55501
C(41) O(7) 3.553(4) yes 55501
C(41) C(12) 2.973(4) yes 55501
C(41) C(21) 2.445(4) yes 55501
C(41) C(25) 2.783(4) yes 55501
C(41) C(28) 2.499(5) yes 55501
C(41) C(39) 3.429(4) yes 55501
C(41) C(61) 2.407(4) yes 55501
C(41) H(2) 3.51(3) no 45501
C(41) H(3) 2.96(4) no 45501
C(41) H(8) 2.09(4) no 55501
C(41) H(9) 3.29(4) no 55501
C(41) H(27) 3.60(4) no 55501
C(41) H(44) 3.09(6) no 55501
C(41) H(56) 3.15(5) no 55501
C(42) O(4) 2.407(4) yes 55501
C(42) C(81) 2.516(6) yes 55501
C(42) H(14) 1.97(5) no 55501
C(42) H(20) 2.13(4) no 55501
C(42) H(24) 3.17(4) no 55502
C(42) H(35) 2.07(4) no 55501
C(42) H(39) 2.83(5) no 55501
C(42) H(40) 1.10(4) no 55501
C(42) H(63) 3.39(5) no 55501
C(42) H(70) 2.72(7) no 55501
C(42) H(71) 2.11(4) no 55501
C(43) C(10) 3.372(4) yes 55501
C(43) C(13) 2.950(4) yes 55501
C(43) C(32) 2.773(4) yes 55501
C(43) C(38) 2.441(4) yes 55501
C(43) C(46) 3.492(4) yes 55501
C(43) C(47) 2.407(4) yes 55501
C(43) C(59) 2.493(5) yes 55501
C(43) H(6) 3.17(4) no 55501
C(43) H(16) 2.07(4) no 55501
C(43) H(21) 3.18(3) no 55501
C(43) H(31) 3.50(4) no 55502
C(43) H(43) 3.48(4) no 55502
C(44) O(3) 2.839(4) yes 55501
C(44) C(63) 3.572(5) yes 45401
C(44) C(71) 2.534(5) yes 55501
C(44) C(75) 1.559(5) yes 55501
C(44) H(30) 3.18(4) no 55501
C(44) H(32) 2.02(5) no 55501
C(44) H(33) 2.19(4) no 55501
C(44) H(34) 3.41(5) no 55401
C(44) H(37) 2.16(5) no 55501
C(44) H(41) 3.41(3) no 65501
C(44) H(46) 2.86(4) no 55501
C(44) H(51) 2.11(5) no 55501
C(44) H(52) 1.13(4) no 55501
C(44) H(53) 3.51(5) no 55501
C(44) H(55) 2.25(6) no 55501
C(44) H(64) 3.07(4) no 45401
C(44) H(69) 3.07(4) no 45401
C(45) O(9) 2.872(4) yes 55501
C(45) C(27) 3.376(5) yes 55501
C(45) C(40) 2.542(5) yes 55501
C(45) C(65) 2.388(5) yes 55501
C(45) C(68) 2.396(5) yes 55501
C(45) C(80) 2.759(5) yes 55501
C(45) H(24) 2.96(4) no 55501
C(45) H(31) 3.40(4) no 55501
C(45) H(36) 3.24(4) no 55501
C(45) H(42) 2.14(5) no 55501
C(45) H(43) 3.34(4) no 55501
C(45) H(55) 3.26(6) no 55501
C(45) H(57) 3.39(4) no 55501
C(45) H(66) 3.35(4) no 55501
C(46) C(13) 2.491(4) yes 55501
C(46) C(18) 2.436(4) yes 55501
C(46) C(31) 3.390(4) yes 55501
C(46) C(33) 2.397(4) yes 55501
C(46) C(35) 2.784(4) yes 55501
C(46) C(43) 3.492(4) yes 55501
C(46) C(59) 2.937(5) yes 55501
C(46) H(2) 3.25(4) no 55501
C(46) H(3) 2.07(4) no 55501
C(46) H(14) 3.38(5) no 65501
C(46) H(15) 3.33(5) no 55401
C(46) H(17) 3.15(3) no 55501
C(46) H(69) 3.17(4) no 55501
C(47) O(9) 3.383(4) yes 65502
C(47) C(31) 2.801(5) yes 55501
C(47) C(38) 2.418(5) yes 55501
C(47) C(40) 3.595(5) yes 65502
C(47) C(43) 2.407(4) yes 55501
C(47) H(5) 1.94(4) no 55501
C(47) H(13) 3.23(3) no 55502
C(47) H(16) 2.03(4) no 55501
C(47) H(17) 3.28(3) no 55501
C(47) H(19) 3.41(4) no 65501
C(47) H(24) 3.04(4) no 65502
C(47) H(30) 3.30(4) no 65502
C(48) O(6) 2.431(4) yes 55501
C(48) C(31) 2.465(4) yes 55501
C(48) C(32) 2.490(5) yes 55501
C(48) C(37) 2.419(4) yes 55501
C(48) C(59) 2.816(4) yes 55501
C(48) C(64) 2.839(5) yes 55501
C(48) H(5) 2.63(5) no 55501
C(48) H(28) 2.79(4) no 55501
C(48) H(29) 2.84(3) no 55501
C(48) H(39) 3.34(4) no 65501
C(48) H(40) 3.05(4) no 65501
C(48) H(43) 3.11(4) no 55502
C(48) H(68) 2.99(5) no 55502
C(49) O(6) 2.373(4) yes 55501
C(49) C(69) 2.416(5) yes 55501
C(49) C(76) 2.790(6) yes 55501
C(49) C(78) 2.404(6) yes 55501
C(49) H(18) 2.00(4) no 55501
C(49) H(28) 2.04(4) no 55501
C(49) H(29) 2.08(4) no 55501
C(49) H(45) 3.20(6) no 55501
C(49) H(58) 2.14(4) no 55501
C(49) H(67) 3.31(6) no 55501
C(50) O(7) 3.327(4) yes 65501
C(50) C(10) 2.438(4) yes 55501
C(50) C(18) 2.810(4) yes 55501
C(50) C(35) 2.416(4) yes 55501
C(50) H(1) 3.32(3) no 55501
C(50) H(2) 2.05(3) no 55501
C(50) H(14) 3.51(5) no 65501
C(50) H(15) 3.22(5) no 55401
C(50) H(21) 2.03(3) no 55501
C(50) H(56) 3.02(5) no 65501
C(51) O(9) 2.980(4) yes 55501
C(51) C(19) 3.334(4) yes 55501
C(51) C(22) 2.356(4) yes 55501
C(51) C(27) 3.051(4) yes 55501
C(51) C(60) 2.529(5) yes 55501
C(51) H(22) 2.04(3) no 55501
C(51) H(38) 2.01(4) no 55501
C(51) H(47) 3.05(4) no 55501
C(51) H(48) 2.79(5) no 55501
C(52) O(5) 2.977(4) yes 55501
C(52) C(63) 2.523(5) yes 55501
C(52) H(7) 3.10(3) no 55501
C(52) H(20) 3.38(4) no 55501
C(52) H(25) 1.90(3) no 55501
C(52) H(26) 2.08(4) no 55501
C(52) H(34) 2.23(5) no 55501
C(52) H(44) 2.27(6) no 55501
C(52) H(62) 2.08(6) no 55501
C(52) H(64) 3.36(4) no 55501
C(52) H(69) 2.78(4) no 55501
C(53) O(9) 2.431(4) yes 55501
C(53) C(19) 2.811(4) yes 55501
C(53) C(22) 2.421(4) yes 55501
C(53) C(40) 2.829(5) yes 55501
C(53) C(54) 2.474(5) yes 55501
C(53) C(66) 2.455(4) yes 55501
C(53) C(70) 3.205(5) yes 55501
C(53) H(13) 2.64(4) no 55501
C(53) H(25) 3.22(4) no 45401
C(53) H(31) 2.69(4) no 55501
C(53) H(62) 3.40(5) no 45401
C(54) C(30) 2.412(5) yes 55501
C(54) C(36) 2.772(4) yes 55501
C(54) C(53) 2.474(5) yes 55501
C(54) C(57) 3.593(5) yes 45401
C(54) C(66) 2.435(4) yes 55501
C(54) H(10) 3.26(4) no 55501
C(54) H(25) 3.15(4) no 45401
C(54) H(26) 3.15(3) no 45401
C(54) H(34) 3.20(4) no 45401
C(54) H(38) 2.86(4) no 45501
C(54) H(41) 1.97(4) no 55501
C(54) H(57) 2.65(4) no 55501
C(54) H(60) 3.49(5) no 45501
C(54) H(62) 3.47(5) no 45401
C(55) C(16) 2.432(5) yes 55501
C(55) C(21) 2.809(5) yes 55501
C(55) C(25) 2.405(4) yes 55501
C(55) H(2) 3.29(3) no 45501
C(55) H(3) 3.25(3) no 45501
C(55) H(7) 2.09(4) no 55501
C(55) H(9) 2.08(4) no 55501
C(55) H(12) 3.28(3) no 55501
C(55) H(44) 2.93(6) no 55501
C(56) O(6) 3.574(4) yes 55501
C(56) C(64) 2.505(5) yes 55501
C(56) C(76) 2.410(6) yes 55501
C(56) C(77) 2.387(5) yes 55501
C(56) C(78) 2.755(6) yes 55501
C(56) H(15) 3.26(6) no 55501
C(56) H(28) 2.96(4) no 55501
C(56) H(29) 2.59(3) no 55501
C(56) H(58) 3.30(4) no 55501
C(56) H(67) 2.07(6) no 55501
C(57) O(5) 2.404(4) yes 55501
C(57) C(74) 2.501(5) yes 55501
C(57) H(27) 2.00(3) no 55501
C(57) H(34) 2.76(5) no 55501
C(57) H(44) 3.49(6) no 55501
C(57) H(54) 1.96(6) no 55501
C(57) H(62) 2.73(6) no 55501
C(57) H(64) 2.08(4) no 55501
C(57) H(69) 2.17(4) no 55501
C(58) O(4) 3.074(4) yes 55501
C(58) O(5) 3.322(5) yes 55501
C(58) C(29) 2.539(5) yes 55501
C(58) C(37) 3.569(5) yes 55501
C(58) C(65) 3.565(6) yes 55502
C(58) H(14) 3.27(4) no 55501
C(58) H(19) 2.05(4) no 55501
C(58) H(20) 2.77(4) no 55501
C(58) H(39) 2.20(5) no 55501
C(58) H(40) 2.17(3) no 55501
C(58) H(43) 3.27(4) no 55502
C(58) H(58) 3.48(4) no 55501
C(58) H(63) 2.11(5) no 55501
C(58) H(70) 2.02(7) no 55501
C(58) H(71) 1.09(5) no 55501
C(59) O(4) 2.804(3) yes 55501
C(59) O(5) 2.369(4) yes 55501
C(59) C(10) 2.536(4) yes 55501
C(59) C(23) 2.490(4) yes 55501
C(59) C(24) 2.428(4) yes 55501
C(59) C(38) 2.462(4) yes 55501
C(59) C(43) 2.493(5) yes 55501
C(59) C(46) 2.937(5) yes 55501
C(59) C(48) 2.816(4) yes 55501
C(59) C(63) 3.285(5) yes 55501
C(59) H(17) 2.69(3) no 55501
C(59) H(21) 2.58(3) no 55501
C(59) H(35) 3.47(5) no 55501
C(59) H(43) 2.95(4) no 55502
C(59) H(69) 3.10(4) no 55501
C(60) O(8) 2.997(4) yes 55501
C(60) C(51) 2.529(5) yes 55501
C(60) H(1) 3.27(3) no 55501
C(60) H(22) 2.10(4) no 55501
C(60) H(23) 3.32(3) no 55501
C(60) H(38) 1.98(4) no 55501
C(60) H(47) 1.15(4) no 55501
C(60) H(59) 2.21(4) no 55501
C(60) H(60) 2.09(5) no 55501
C(60) H(61) 2.12(5) no 55501
C(60) H(65) 2.62(3) no 55501
C(61) C(16) 2.811(5) yes 55501
C(61) C(21) 2.423(5) yes 55501
C(61) C(41) 2.407(4) yes 55501
C(61) H(2) 3.00(4) no 45501
C(61) H(7) 3.32(3) no 55501
C(61) H(8) 2.10(3) no 55501
C(61) H(12) 2.04(3) no 55501
C(61) H(59) 3.47(4) no 45501
C(61) H(60) 3.60(4) no 45501
C(62) O(3) 3.366(4) yes 45501
C(62) O(8) 3.459(4) yes 45501
C(62) C(11) 2.425(5) yes 55501
C(62) C(36) 2.403(4) yes 55501
C(62) C(66) 2.808(4) yes 55501
C(62) H(10) 2.07(4) no 55501
C(62) H(11) 3.22(3) no 55501
C(62) H(13) 1.94(4) no 55501
C(62) H(26) 3.25(4) no 45401
C(62) H(38) 3.01(4) no 45501
C(62) H(48) 3.27(5) no 45501
C(62) H(52) 3.21(4) no 45501
C(62) H(60) 3.37(4) no 45501
C(62) H(72) 3.473(4) no 45501
C(63) O(6) 3.025(4) yes 55501
C(63) C(13) 3.595(5) yes 55501
C(63) C(24) 3.087(5) yes 55501
C(63) C(37) 2.351(4) yes 55501
C(63) C(52) 2.523(5) yes 55501
C(63) C(59) 3.285(5) yes 55501
C(63) H(25) 1.98(4) no 55501
C(63) H(26) 2.09(4) no 55501
C(63) H(27) 2.78(4) no 55501
C(63) H(54) 2.60(5) no 55501
C(64) C(24) 2.394(4) yes 55501
C(64) C(48) 2.839(5) yes 55501
C(64) C(56) 2.505(5) yes 55501
C(64) C(77) 2.511(6) yes 55501
C(64) H(4) 2.54(4) no 55501
C(64) H(18) 2.66(4) no 55501
C(64) H(58) 2.83(5) no 55501
C(65) C(40) 2.486(4) yes 55501
C(65) C(45) 2.388(5) yes 55501
C(65) C(68) 2.410(6) yes 55501
C(65) C(73) 2.770(5) yes 55501
C(65) H(24) 2.86(4) no 55501
C(65) H(30) 3.26(4) no 55501
C(65) H(31) 2.69(3) no 55501
C(65) H(57) 3.17(4) no 55501
C(65) H(62) 3.09(6) no 45401
C(65) H(66) 3.38(5) no 55501
C(65) H(68) 2.20(5) no 55501
C(66) C(9) 3.469(4) yes 55501
C(66) C(14) 2.541(4) yes 55501
C(66) C(21) 3.317(4) yes 55501
C(66) C(22) 2.434(4) yes 55501
C(66) C(25) 3.415(4) yes 55501
C(66) C(27) 2.827(4) yes 55501
C(66) C(30) 2.420(5) yes 55501
C(66) C(53) 2.455(4) yes 55501
C(66) C(54) 2.435(4) yes 55501
C(66) C(62) 2.808(4) yes 55501
C(66) H(10) 3.26(4) no 55501
C(66) H(11) 2.07(4) no 55501
C(66) H(12) 2.87(3) no 55501
C(66) H(13) 3.23(3) no 55501
C(66) H(46) 3.14(4) no 55501
C(66) H(57) 3.33(4) no 55501
C(66) H(60) 3.25(5) no 45501
C(68) C(45) 2.396(5) yes 55501
C(68) C(65) 2.410(6) yes 55501
C(68) C(70) 2.786(5) yes 55501
C(68) H(30) 3.24(3) no 55501
C(68) H(42) 2.12(5) no 55501
C(68) H(43) 3.36(4) no 55501
C(68) H(54) 2.96(6) no 45401
C(68) H(59) 3.07(4) no 45401
C(68) H(62) 3.32(6) no 45401
C(68) H(68) 2.13(5) no 55501
C(69) C(49) 2.416(5) yes 55501
C(69) C(77) 2.768(5) yes 55501
C(69) C(78) 2.380(6) yes 55501
C(69) H(15) 2.01(6) no 55501
C(69) H(18) 1.99(4) no 55501
C(69) H(45) 3.15(5) no 55501
C(70) O(9) 2.460(3) yes 55501
C(70) C(27) 3.101(4) yes 55501
C(70) C(53) 3.205(5) yes 55501
C(70) C(68) 2.786(5) yes 55501
C(70) C(73) 2.414(5) yes 55501
C(70) C(80) 2.402(5) yes 55501
C(70) H(24) 2.02(4) no 55501
C(70) H(30) 2.06(4) no 55501
C(70) H(31) 2.18(4) no 55501
C(70) H(42) 3.38(5) no 55501
C(70) H(43) 2.12(4) no 55501
C(70) H(57) 2.71(4) no 55501
C(70) H(62) 3.43(6) no 45401
C(70) H(68) 3.42(4) no 55501
C(71) O(10) 3.188(4) yes 55501
C(71) C(9) 2.390(4) yes 55501
C(71) C(14) 3.277(5) yes 55501
C(71) C(15) 3.202(4) yes 55501
C(71) C(19) 3.473(5) yes 55501
C(71) C(44) 2.534(5) yes 55501
C(71) H(33) 2.10(5) no 55501
C(71) H(36) 2.84(4) no 55501
C(71) H(37) 2.15(5) no 55501
C(71) H(52) 2.85(5) no 55501
C(71) H(64) 3.13(4) no 45401
C(71) H(72) 2.657(4) no 55501
C(72) C(29) 3.547(6) yes 55401
C(72) C(75) 2.532(6) yes 55501
C(72) H(14) 3.38(5) no 55401
C(72) H(20) 2.96(4) no 55401
C(72) H(21) 3.59(3) no 45401
C(72) H(27) 3.32(4) no 55401
C(72) H(30) 3.33(4) no 55501
C(72) H(33) 2.80(4) no 55501
C(72) H(34) 2.90(5) no 55401
C(72) H(36) 2.04(5) no 55501
C(72) H(37) 2.70(5) no 55501
C(72) H(40) 3.38(4) no 55401
C(72) H(42) 3.03(4) no 55501
C(72) H(52) 2.11(4) no 55501
C(72) H(55) 1.10(6) no 55501
C(72) H(69) 3.14(4) no 45401
C(73) C(65) 2.770(5) yes 55501
C(73) C(70) 2.414(5) yes 55501
C(73) C(80) 2.391(6) yes 55501
C(73) H(8) 3.27(4) no 55401
C(73) H(30) 2.01(3) no 55501
C(73) H(36) 3.49(4) no 55501
C(73) H(54) 3.08(6) no 45401
C(73) H(55) 3.07(6) no 55501
C(73) H(66) 2.10(4) no 55501
C(73) H(68) 3.37(5) no 55501
C(74) C(57) 2.501(5) yes 55501
C(74) H(7) 3.20(3) no 55501
C(74) H(8) 3.23(3) no 55501
C(74) H(25) 2.54(3) no 55501
C(74) H(26) 2.76(3) no 55501
C(74) H(27) 1.98(4) no 55501
C(74) H(34) 1.25(5) no 55501
C(74) H(54) 2.04(6) no 55501
C(75) O(3) 2.341(4) yes 55501
C(75) C(44) 1.559(5) yes 55501
C(75) C(72) 2.532(6) yes 55501
C(75) H(32) 2.65(5) no 55501
C(75) H(36) 2.21(4) no 55501
C(75) H(40) 3.55(4) no 55401
C(75) H(46) 2.14(4) no 55501
C(75) H(51) 2.79(5) no 55501
C(75) H(52) 2.22(5) no 55501
C(75) H(53) 2.21(5) no 55501
C(75) H(55) 3.55(6) no 55501
C(75) H(64) 2.94(4) no 45401
C(75) H(69) 3.51(3) no 45401
C(75) H(72) 3.184(4) no 55501
C(76) C(49) 2.790(6) yes 55501
C(76) C(56) 2.410(6) yes 55501
C(76) C(77) 2.401(6) yes 55501
C(76) H(18) 3.20(5) no 55501
C(76) H(45) 1.93(5) no 55501
C(76) H(58) 3.18(4) no 55501
C(76) H(67) 2.13(6) no 55501
C(77) O(6) 2.801(5) yes 55501
C(77) C(56) 2.387(5) yes 55501
C(77) C(64) 2.511(6) yes 55501
C(77) C(69) 2.768(5) yes 55501
C(77) C(76) 2.401(6) yes 55501
C(77) H(15) 3.30(5) no 55501
C(77) H(18) 3.20(4) no 55501
C(77) H(28) 2.89(4) no 55501
C(77) H(29) 3.31(4) no 55501
C(77) H(45) 1.99(6) no 55501
C(77) H(63) 3.59(5) no 55501
C(78) C(49) 2.404(6) yes 55501
C(78) C(56) 2.755(6) yes 55501
C(78) C(69) 2.380(6) yes 55501
C(78) H(15) 2.08(5) no 55501
C(78) H(58) 1.93(4) no 55501
C(78) H(67) 3.33(5) no 55501
C(79) C(26) 2.499(5) yes 55501
C(79) H(1) 3.16(3) no 55501
C(79) H(2) 3.47(4) no 55501
C(79) H(9) 3.36(4) no 65501
C(79) H(12) 3.30(4) no 65501
C(79) H(22) 2.71(3) no 55501
C(79) H(38) 2.64(3) no 55501
C(79) H(47) 1.93(4) no 55501
C(79) H(48) 2.06(5) no 55501
C(79) H(59) 1.18(5) no 55501
C(80) C(45) 2.759(5) yes 55501
C(80) C(70) 2.402(5) yes 55501
C(80) C(73) 2.391(6) yes 55501
C(80) H(42) 3.36(5) no 55501
C(80) H(43) 2.11(4) no 55501
C(80) H(44) 3.33(7) no 45401
C(80) H(62) 3.04(6) no 45401
C(80) H(66) 2.15(5) no 55501
C(80) H(68) 1.12(5) no 55501
C(81) C(42) 2.516(6) yes 55501
C(81) H(4) 3.59(4) no 45501
C(81) H(19) 2.65(4) no 55501
C(81) H(35) 2.03(5) no 55501
C(81) H(40) 2.79(3) no 55501
C(81) H(58) 3.55(4) no 55501
C(81) H(71) 2.20(5) no 55501
H(1) O(10) 3.14(3) no 55501
H(1) C(10) 3.32(3) no 55501
H(1) C(12) 2.63(3) no 55501
H(1) C(15) 2.84(3) no 55501
H(1) C(16) 3.28(3) no 55501
H(1) C(18) 2.05(3) no 55501
H(1) C(28) 2.56(3) no 55501
H(1) C(30) 3.26(3) no 65501
H(1) C(33) 2.08(3) no 55501
H(1) C(50) 3.32(3) no 55501
H(1) C(60) 3.27(3) no 55501
H(1) C(79) 3.16(3) no 55501
H(2) C(16) 3.50(4) no 65501
H(2) C(18) 3.26(4) no 55501
H(2) C(21) 3.22(4) no 65501
H(2) C(25) 2.97(4) no 65501
H(2) C(35) 2.01(4) no 55501
H(2) C(36) 3.28(4) no 65501
H(2) C(41) 3.51(3) no 65501
H(2) C(46) 3.25(4) no 55501
H(2) C(50) 2.05(3) no 55501
H(2) C(55) 3.29(3) no 65501
H(2) C(61) 3.00(4) no 65501
H(2) C(79) 3.47(4) no 55501
H(3) O(7) 2.71(4) no 65501
H(3) C(10) 3.32(4) no 55501
H(3) C(16) 3.40(4) no 65501
H(3) C(33) 1.98(3) no 55501
H(3) C(35) 3.23(3) no 55501
H(3) C(41) 2.96(4) no 65501
H(3) C(46) 2.07(4) no 55501
H(3) C(55) 3.25(3) no 65501
H(4) O(6) 2.64(4) no 55501
H(4) C(24) 2.00(4) no 55501
H(4) C(31) 3.31(3) no 55501
H(4) C(32) 2.68(4) no 55501
H(4) C(37) 3.26(4) no 55501
H(4) C(38) 2.06(3) no 55501
H(4) C(64) 2.54(4) no 55501
H(4) C(81) 3.59(4) no 65501
H(5) C(31) 3.22(4) no 55501
H(5) C(34) 3.18(4) no 55501
H(5) C(38) 1.98(4) no 55501
H(5) C(45) 3.53(5) no 65502
H(5) C(47) 1.94(4) no 55501
H(5) C(48) 2.63(5) no 55501
H(6) O(9) 2.79(5) no 65502
H(6) C(32) 1.89(4) no 55501
H(6) C(34) 1.99(4) no 55501
H(6) C(38) 3.15(5) no 55501
H(6) C(40) 3.15(4) no 65502
H(6) C(43) 3.17(4) no 55501
H(6) C(45) 3.16(4) no 65502
H(6) C(70) 3.46(4) no 65502
H(7) O(7) 3.20(3) no 55501
H(7) C(12) 2.57(4) no 55501
H(7) C(16) 2.06(3) no 55501
H(7) C(18) 3.31(4) no 55501
H(7) C(21) 3.32(3) no 55501
H(7) C(28) 2.64(4) no 55501
H(7) C(39) 2.85(4) no 55501
H(7) C(52) 3.10(3) no 55501
H(7) C(55) 2.09(4) no 55501
H(7) C(61) 3.32(3) no 55501
H(7) C(74) 3.20(3) no 55501
H(8) C(16) 3.36(4) no 55501
H(8) C(25) 3.32(3) no 55501
H(8) C(41) 2.09(4) no 55501
H(8) C(61) 2.10(3) no 55501
H(8) C(74) 3.23(3) no 55501
H(9) C(21) 3.30(4) no 55501
H(9) C(25) 2.03(4) no 55501
H(9) C(41) 3.29(4) no 55501
H(9) C(55) 2.08(4) no 55501
H(9) C(79) 3.36(4) no 45501
H(10) O(3) 3.43(4) no 45501
H(10) O(10) 2.76(4) no 45501
H(10) C(9) 3.60(4) no 45501
H(10) C(15) 3.22(4) no 45501
H(10) C(35) 3.19(4) no 45501
H(10) C(36) 1.98(4) no 55501
H(10) C(54) 3.26(4) no 55501
H(10) C(62) 2.07(4) no 55501
H(10) C(66) 3.26(4) no 55501
H(10) C(78) 3.18(4) no 45401
H(11) C(9) 3.32(4) no 55501
H(11) C(11) 3.28(4) no 55501
H(11) C(14) 2.68(4) no 55501
H(11) C(19) 2.73(4) no 55501
H(11) C(21) 3.00(3) no 55501
H(11) C(25) 3.40(4) no 55501
H(11) C(30) 1.95(3) no 55501
H(11) C(33) 3.31(4) no 45501
H(11) C(62) 3.22(3) no 55501
H(11) C(66) 2.07(4) no 55501
H(11) C(76) 3.50(4) no 45401
H(12) C(14) 2.63(4) no 55501
H(12) C(16) 3.29(3) no 55501
H(12) C(19) 2.55(4) no 55501
H(12) C(21) 2.04(3) no 55501
H(12) C(22) 3.20(4) no 55501
H(12) C(36) 3.27(3) no 55501
H(12) C(55) 3.28(3) no 55501
H(12) C(61) 2.04(3) no 55501
H(12) C(66) 2.87(3) no 55501
H(12) C(79) 3.30(4) no 45501
H(13) C(11) 2.01(3) no 55501
H(13) C(30) 3.19(3) no 55501
H(13) C(53) 2.64(4) no 55501
H(13) C(62) 1.94(4) no 55501
H(13) C(66) 3.23(3) no 55501
H(13) C(74) 3.28(4) no 45401
H(14) O(4) 2.00(5) no 55501
H(14) O(7) 2.43(5) no 55501
H(14) C(23) 2.71(6) no 55501
H(14) C(39) 2.90(5) no 55501
H(14) C(42) 1.97(5) no 55501
H(14) C(46) 3.38(5) no 45501
H(14) C(50) 3.51(5) no 45501
H(14) C(58) 3.27(4) no 55501
H(15) C(56) 3.26(6) no 55501
H(15) C(69) 2.01(6) no 55501
H(15) C(77) 3.30(5) no 55501
H(15) C(78) 2.08(5) no 55501
H(16) C(26) 3.14(4) no 65502
H(16) C(31) 3.31(4) no 55501
H(16) C(32) 3.24(4) no 55501
H(16) C(43) 2.07(4) no 55501
H(16) C(47) 2.03(4) no 55501
H(16) C(51) 3.22(4) no 65502
H(16) C(54) 3.53(4) no 55502
H(17) Cl(2) 3.09(3) no 55501
H(17) C(1) 3.57(3) no 55501
H(17) C(10) 2.82(3) no 55501
H(17) C(13) 2.61(3) no 55501
H(17) C(23) 3.34(3) no 55501
H(17) C(31) 2.07(3) no 55501
H(17) C(34) 2.03(3) no 55501
H(17) C(38) 3.32(3) no 55501
H(17) C(46) 3.15(3) no 55501
H(17) C(47) 3.28(3) no 55501
H(17) C(59) 2.69(3) no 55501
H(17) C(76) 3.56(3) no 55401
H(18) C(49) 2.00(4) no 55501
H(18) C(64) 2.66(4) no 55501
H(18) C(69) 1.99(4) no 55501
H(18) C(76) 3.20(5) no 55501
H(18) C(77) 3.20(4) no 55501
H(19) O(4) 2.54(4) no 55501
H(19) C(29) 2.05(4) no 55501
H(19) C(32) 2.95(4) no 45501
H(19) C(38) 3.19(4) no 45501
H(19) C(40) 3.18(4) no 55502
H(19) C(47) 3.41(4) no 45501
H(19) C(58) 2.05(4) no 55501
H(19) C(65) 3.44(4) no 55502
H(19) C(70) 3.29(4) no 55502
H(19) C(81) 2.65(4) no 55501
H(20) O(4) 1.99(4) no 55501
H(20) O(5) 2.77(3) no 55501
H(20) O(7) 3.19(3) no 55501
H(20) C(13) 3.29(4) no 55501
H(20) C(23) 2.44(4) no 55501
H(20) C(37) 3.56(3) no 55501
H(20) C(39) 3.03(4) no 55501
H(20) C(42) 2.13(4) no 55501
H(20) C(52) 3.38(4) no 55501
H(20) C(58) 2.77(4) no 55501
H(21) C(10) 2.07(3) no 55501
H(21) C(13) 2.67(3) no 55501
H(21) C(18) 3.31(3) no 55501
H(21) C(29) 3.49(3) no 65501
H(21) C(31) 2.85(3) no 55501
H(21) C(33) 3.27(3) no 55501
H(21) C(37) 3.26(3) no 55501
H(21) C(43) 3.18(3) no 55501
H(21) C(50) 2.03(3) no 55501
H(21) C(59) 2.58(3) no 55501
H(22) O(8) 3.23(3) no 55501
H(22) C(51) 2.04(3) no 55501
H(22) C(60) 2.10(4) no 55501
H(22) C(79) 2.71(3) no 55501
H(23) O(8) 2.07(4) no 55501
H(23) O(9) 2.57(3) no 55501
H(23) C(22) 2.77(4) no 55501
H(23) C(26) 2.02(3) no 55501
H(23) C(27) 3.01(3) no 55501
H(23) C(60) 3.32(3) no 55501
H(24) O(9) 1.92(4) no 55501
H(24) C(27) 3.13(4) no 55501
H(24) C(45) 2.96(4) no 55501
H(24) C(65) 2.86(4) no 55501
H(24) C(70) 2.02(4) no 55501
H(25) O(5) 3.14(4) no 55501
H(25) C(52) 1.90(3) no 55501
H(25) C(63) 1.98(4) no 55501
H(25) C(74) 2.54(3) no 55501
H(26) O(5) 2.60(4) no 55501
H(26) C(52) 2.08(4) no 55501
H(26) C(63) 2.09(4) no 55501
H(26) C(74) 2.76(3) no 55501
H(27) O(5) 2.76(4) no 55501
H(27) C(13) 3.57(4) no 55501
H(27) C(23) 3.41(4) no 55501
H(27) C(29) 3.46(4) no 55501
H(27) C(41) 3.60(4) no 55501
H(27) C(57) 2.00(3) no 55501
H(27) C(63) 2.78(4) no 55501
H(27) C(74) 1.98(4) no 55501
H(28) O(6) 2.03(4) no 55501
H(28) C(24) 2.66(4) no 55501
H(28) C(48) 2.79(4) no 55501
H(28) C(49) 2.04(4) no 55501
H(28) C(56) 2.96(4) no 55501
H(28) C(77) 2.89(4) no 55501
H(29) O(6) 1.99(3) no 55501
H(29) C(24) 2.68(3) no 55501
H(29) C(48) 2.84(3) no 55501
H(29) C(49) 2.08(4) no 55501
H(29) C(56) 2.59(3) no 55501
H(29) C(77) 3.31(4) no 55501
H(30) O(9) 2.61(4) no 55501
H(30) C(27) 3.14(4) no 55501
H(30) C(40) 2.74(4) no 55501
H(30) C(44) 3.18(4) no 55501
H(30) C(65) 3.26(4) no 55501
H(30) C(68) 3.24(3) no 55501
H(30) C(70) 2.06(4) no 55501
H(30) C(72) 3.33(4) no 55501
H(30) C(73) 2.01(3) no 55501
H(31) O(9) 2.04(3) no 55501
H(31) C(27) 2.60(3) no 55501
H(31) C(45) 3.40(4) no 55501
H(31) C(53) 2.69(4) no 55501
H(31) C(65) 2.69(3) no 55501
H(31) C(70) 2.18(4) no 55501
H(32) C(29) 3.03(5) no 55401
H(32) C(42) 3.44(4) no 55401
H(32) C(44) 2.02(5) no 55501
H(32) C(52) 3.27(5) no 55401
H(32) C(57) 3.51(5) no 55401
H(32) C(74) 3.46(5) no 55401
H(32) C(75) 2.65(5) no 55501
H(33) O(3) 2.60(4) no 55501
H(33) C(44) 2.19(4) no 55501
H(33) C(71) 2.10(5) no 55501
H(33) C(72) 2.80(4) no 55501
H(34) C(52) 2.23(5) no 55501
H(34) C(57) 2.76(5) no 55501
H(34) C(74) 1.25(5) no 55501
H(35) O(4) 2.82(4) no 55501
H(35) O(5) 2.89(5) no 55501
H(35) O(6) 3.19(4) no 55501
H(35) C(24) 3.02(5) no 55501
H(35) C(29) 2.73(4) no 55501
H(35) C(37) 2.83(5) no 55501
H(35) C(42) 2.07(4) no 55501
H(35) C(59) 3.47(5) no 55501
H(35) C(65) 2.95(5) no 55502
H(35) C(80) 3.33(5) no 55502
H(35) C(81) 2.03(5) no 55501
H(36) O(3) 3.27(4) no 55501
H(36) C(45) 3.24(4) no 55501
H(36) C(57) 3.26(4) no 45401
H(36) C(63) 2.80(4) no 45401
H(36) C(71) 2.84(4) no 55501
H(36) C(72) 2.04(5) no 55501
H(36) C(73) 3.49(4) no 55501
H(36) C(75) 2.21(4) no 55501
H(37) O(3) 3.30(4) no 55501
H(37) O(6) 3.03(5) no 45401
H(37) C(24) 3.22(4) no 45401
H(37) C(44) 2.16(5) no 55501
H(37) C(63) 3.24(4) no 45401
H(37) C(64) 3.47(5) no 45401
H(37) C(71) 2.15(5) no 55501
H(37) C(72) 2.70(5) no 55501
H(38) O(8) 2.48(4) no 55501
H(38) C(11) 3.57(4) no 65501
H(38) C(51) 2.01(4) no 55501
H(38) C(54) 2.86(4) no 65501
H(38) C(60) 1.98(4) no 55501
H(38) C(62) 3.01(4) no 65501
H(38) C(79) 2.64(3) no 55501
H(39) C(42) 2.83(5) no 55501
H(39) C(48) 3.34(4) no 45501
H(39) C(58) 2.20(5) no 55501
H(40) O(4) 3.33(4) no 55501
H(40) C(24) 3.49(4) no 45501
H(40) C(29) 2.11(4) no 55501
H(40) C(31) 3.59(3) no 45501
H(40) C(32) 3.55(3) no 45501
H(40) C(38) 3.09(3) no 45501
H(40) C(42) 1.10(4) no 55501
H(40) C(48) 3.05(4) no 45501
H(40) C(58) 2.17(3) no 55501
H(40) C(81) 2.79(3) no 55501
H(41) O(3) 2.57(4) no 45501
H(41) O(8) 2.84(4) no 45501
H(41) C(9) 3.27(4) no 45501
H(41) C(11) 3.24(4) no 55501
H(41) C(30) 2.10(3) no 55501
H(41) C(36) 3.27(4) no 55501
H(41) C(44) 3.41(3) no 45501
H(41) C(54) 1.97(4) no 55501
H(42) C(33) 3.35(4) no 45401
H(42) C(45) 2.14(5) no 55501
H(42) C(46) 3.45(5) no 45401
H(42) C(50) 2.98(5) no 45401
H(42) C(55) 3.46(5) no 55401
H(42) C(68) 2.12(5) no 55501
H(42) C(70) 3.38(5) no 55501
H(42) C(72) 3.03(4) no 55501
H(42) C(80) 3.36(5) no 55501
H(43) C(40) 2.67(3) no 55501
H(43) C(45) 3.34(4) no 55501
H(43) C(68) 3.36(4) no 55501
H(43) C(70) 2.12(4) no 55501
H(43) C(80) 2.11(4) no 55501
H(44) C(41) 3.09(6) no 55501
H(44) C(52) 2.27(6) no 55501
H(44) C(55) 2.93(6) no 55501
H(44) C(57) 3.49(6) no 55501
H(45) C(49) 3.20(6) no 55501
H(45) C(69) 3.15(5) no 55501
H(45) C(76) 1.93(5) no 55501
H(45) C(77) 1.99(6) no 55501
H(46) O(3) 1.98(4) no 55501
H(46) C(9) 2.60(4) no 55501
H(46) C(14) 3.11(4) no 55501
H(46) C(15) 3.59(3) no 55501
H(46) C(19) 3.05(4) no 55501
H(46) C(36) 3.23(4) no 55501
H(46) C(44) 2.86(4) no 55501
H(46) C(63) 3.55(4) no 45401
H(46) C(66) 3.14(4) no 55501
H(46) C(75) 2.14(4) no 55501
H(47) C(21) 3.56(4) no 55501
H(47) C(26) 2.30(4) no 55501
H(47) C(51) 3.05(4) no 55501
H(47) C(60) 1.15(4) no 55501
H(47) C(79) 1.93(4) no 55501
H(48) O(8) 2.77(4) no 55501
H(48) C(9) 3.21(5) no 55501
H(48) C(14) 3.15(5) no 55501
H(48) C(15) 3.41(5) no 55501
H(48) C(16) 3.33(5) no 55501
H(48) C(21) 3.19(5) no 55501
H(48) C(26) 2.14(5) no 55501
H(48) C(28) 3.47(5) no 55501
H(48) C(30) 3.41(5) no 65501
H(48) C(35) 3.56(5) no 55501
H(48) C(51) 2.79(5) no 55501
H(48) C(62) 3.27(5) no 65501
H(48) C(79) 2.06(5) no 55501
H(49) Cl(1) 2.16(5) no 55501
H(49) Cl(2) 2.23(7) no 55501
H(49) C(26) 3.25(6) no 65502
H(49) C(76) 3.46(6) no 55401
H(49) C(78) 3.21(6) no 55401
H(50) Cl(1) 2.19(5) no 55501
H(50) Cl(2) 2.17(5) no 55501
H(50) C(11) 3.12(5) no 55502
H(50) C(22) 3.50(5) no 55502
H(50) C(27) 3.08(5) no 55502
H(50) C(53) 2.85(5) no 55502
H(51) C(29) 3.16(5) no 55401
H(51) C(42) 3.44(5) no 55401
H(51) C(44) 2.11(5) no 55501
H(51) C(46) 3.18(4) no 45401
H(51) C(50) 3.47(4) no 45401
H(51) C(63) 3.45(5) no 45401
H(51) C(75) 2.79(5) no 55501
H(52) O(3) 2.56(5) no 55501
H(52) O(8) 3.42(4) no 55501
H(52) C(22) 3.51(5) no 55501
H(52) C(44) 1.13(4) no 55501
H(52) C(62) 3.21(4) no 65501
H(52) C(71) 2.85(5) no 55501
H(52) C(72) 2.11(4) no 55501
H(52) C(75) 2.22(5) no 55501
H(53) O(3) 2.07(5) no 55501
H(53) O(10) 2.78(4) no 55501
H(53) C(9) 2.58(5) no 55501
H(53) C(14) 3.58(5) no 55501
H(53) C(15) 2.96(4) no 55501
H(53) C(44) 3.51(5) no 55501
H(53) C(49) 3.13(5) no 45401
H(53) C(56) 2.86(5) no 45401
H(53) C(64) 3.46(5) no 45401
H(53) C(69) 3.54(5) no 45401
H(53) C(75) 2.21(5) no 55501
H(54) O(5) 3.18(6) no 55501
H(54) C(10) 3.47(6) no 55501
H(54) C(57) 1.96(6) no 55501
H(54) C(63) 2.60(5) no 55501
H(54) C(74) 2.04(6) no 55501
H(55) C(44) 2.25(6) no 55501
H(55) C(45) 3.26(6) no 55501
H(55) C(52) 3.56(6) no 55401
H(55) C(72) 1.10(6) no 55501
H(55) C(73) 3.07(6) no 55501
H(55) C(74) 3.15(6) no 55401
H(55) C(75) 3.55(6) no 55501
H(56) O(4) 3.53(4) no 55501
H(56) C(12) 2.41(5) no 55501
H(56) C(15) 3.09(5) no 55501
H(56) C(16) 2.76(5) no 55501
H(56) C(23) 3.06(4) no 55501
H(56) C(28) 2.38(5) no 55501
H(56) C(39) 1.82(4) no 55501
H(56) C(41) 3.15(5) no 55501
H(56) C(50) 3.02(5) no 45501
H(56) C(69) 3.26(4) no 45401
H(57) O(9) 2.68(4) no 55501
H(57) C(11) 2.08(4) no 55501
H(57) C(22) 3.32(3) no 55501
H(57) C(27) 2.04(3) no 55501
H(57) C(40) 2.55(4) no 55501
H(57) C(45) 3.39(4) no 55501
H(57) C(54) 2.65(4) no 55501
H(57) C(65) 3.17(4) no 55501
H(57) C(66) 3.33(4) no 55501
H(57) C(70) 2.71(4) no 55501
H(58) O(6) 2.70(5) no 55501
H(58) C(49) 2.14(4) no 55501
H(58) C(56) 3.30(4) no 55501
H(58) C(58) 3.48(4) no 55501
H(58) C(64) 2.83(5) no 55501
H(58) C(76) 3.18(4) no 55501
H(58) C(78) 1.93(4) no 55501
H(58) C(81) 3.55(4) no 55501
H(59) C(26) 3.52(4) no 55501
H(59) C(33) 2.96(5) no 55501
H(59) C(35) 2.85(5) no 55501
H(59) C(60) 2.21(4) no 55501
H(59) C(61) 3.47(4) no 65501
H(59) C(79) 1.18(5) no 55501
H(60) C(11) 3.47(5) no 65501
H(60) C(25) 3.17(4) no 65501
H(60) C(26) 2.69(4) no 55501
H(60) C(30) 3.20(5) no 65501
H(60) C(36) 3.13(5) no 65501
H(60) C(54) 3.49(5) no 65501
H(60) C(60) 2.09(5) no 55501
H(60) C(61) 3.60(4) no 65501
H(60) C(62) 3.37(4) no 65501
H(60) C(66) 3.25(5) no 65501
H(61) C(26) 2.74(5) no 55501
H(61) C(60) 2.12(5) no 55501
H(62) C(52) 2.08(6) no 55501
H(62) C(57) 2.73(6) no 55501
H(63) C(42) 3.39(5) no 55501
H(63) C(58) 2.11(5) no 55501
H(63) C(77) 3.59(5) no 55501
H(63) C(80) 3.52(6) no 55502
H(64) O(5) 2.04(4) no 55501
H(64) O(6) 2.54(4) no 55501
H(64) C(24) 2.92(4) no 55501
H(64) C(37) 2.66(4) no 55501
H(64) C(52) 3.36(4) no 55501
H(64) C(57) 2.08(4) no 55501
H(65) O(8) 1.94(4) no 55501
H(65) O(9) 3.43(3) no 55501
H(65) C(14) 3.39(3) no 55501
H(65) C(19) 3.09(3) no 55501
H(65) C(21) 3.50(4) no 55501
H(65) C(22) 2.42(3) no 55501
H(65) C(25) 3.27(4) no 55501
H(65) C(26) 2.04(4) no 55501
H(65) C(27) 3.19(3) no 55501
H(65) C(60) 2.62(3) no 55501
H(66) C(18) 3.54(5) no 45401
H(66) C(33) 2.89(5) no 45401
H(66) C(35) 2.89(5) no 45401
H(66) C(45) 3.35(4) no 55501
H(66) C(50) 3.51(5) no 45401
H(66) C(65) 3.38(5) no 55501
H(66) C(73) 2.10(4) no 55501
H(66) C(79) 3.31(5) no 45401
H(66) C(80) 2.15(5) no 55501
H(67) C(49) 3.31(6) no 55501
H(67) C(56) 2.07(6) no 55501
H(67) C(76) 2.13(6) no 55501
H(67) C(78) 3.33(5) no 55501
H(68) C(65) 2.20(5) no 55501
H(68) C(68) 2.13(5) no 55501
H(68) C(70) 3.42(4) no 55501
H(68) C(73) 3.37(5) no 55501
H(68) C(74) 3.58(6) no 45401
H(68) C(80) 1.12(5) no 55501
H(69) O(5) 2.08(4) no 55501
H(69) O(6) 3.59(4) no 55501
H(69) C(10) 3.37(4) no 55501
H(69) C(13) 3.32(4) no 55501
H(69) C(24) 3.34(4) no 55501
H(69) C(37) 2.52(4) no 55501
H(69) C(46) 3.17(4) no 55501
H(69) C(52) 2.78(4) no 55501
H(69) C(57) 2.17(4) no 55501
H(69) C(59) 3.10(4) no 55501
H(70) C(42) 2.72(7) no 55501
H(70) C(58) 2.02(7) no 55501
H(70) C(65) 3.18(8) no 55502
H(70) C(68) 3.35(7) no 55502
H(70) C(70) 3.53(7) no 55502
H(70) C(80) 3.07(7) no 55502
H(71) O(4) 3.49(5) no 55501
H(71) O(5) 2.84(5) no 55501
H(71) O(6) 3.49(5) no 55501
H(71) C(29) 2.74(5) no 55501
H(71) C(37) 3.46(5) no 55501
H(71) C(42) 2.11(4) no 55501
H(71) C(58) 1.09(5) no 55501
H(71) C(81) 2.20(5) no 55501
H(72) O(3) 2.172(3) no 55501
H(72) O(10) 1.168(3) no 55501
H(72) C(9) 2.510(4) no 55501
H(72) C(15) 2.123(4) no 55501
H(72) C(28) 3.375(4) no 55501
H(72) C(30) 3.074(4) no 65501
H(72) C(62) 3.473(4) no 65501
H(72) C(71) 2.657(4) no 55501
H(72) C(75) 3.184(4) no 55501
H(72) C(78) 3.127(5) no 55401

loop_
_geom_torsion_atom_site_label_1
_geom_torsion_atom_site_label_2
_geom_torsion_atom_site_label_3
_geom_torsion_atom_site_label_4
_geom_torsion
_geom_torsion_publ_flag
C(71) O(3) C(9) C(14) 95.7(3) yes
C(71) O(3) C(9) C(15) -87.5(3) yes
C(9) O(3) C(71) C(75) 174.1(2) yes
C(9) O(3) C(71) H(46) -58(2) no
C(9) O(3) C(71) H(53) 44(3) no
C(29) O(4) C(23) C(13) -120.3(3) yes
C(29) O(4) C(23) C(39) 63.3(3) yes
C(23) O(4) C(29) C(42) 166.1(2) yes
C(23) O(4) C(29) H(14) -74(3) no
C(23) O(4) C(29) H(20) 38(2) no
C(63) O(5) C(37) C(24) -76.8(3) yes
C(63) O(5) C(37) C(59) 105.0(3) yes
C(37) O(5) C(63) C(57) -169.8(2) yes
C(37) O(5) C(63) H(64) 65(3) no
C(37) O(5) C(63) H(69) -47(2) no
C(64) O(6) C(24) C(37) -175.9(2) yes
C(64) O(6) C(24) C(48) 4.2(4) yes
C(24) O(6) C(64) C(49) 175.4(2) yes
C(24) O(6) C(64) H(28) 54(2) no
C(24) O(6) C(64) H(29) -67(2) no
H(56) O(7) C(39) C(12) 6.9(5) no
H(56) O(7) C(39) C(23) -174.5(3) no
C(51) O(8) C(22) C(19) 109.3(3) yes
C(51) O(8) C(22) C(27) -71.6(3) yes
C(22) O(8) C(51) C(26) -162.3(2) yes
C(22) O(8) C(51) H(23) 75(2) no
C(22) O(8) C(51) H(65) -46(1) no
C(40) O(9) C(27) C(22) 177.8(2) yes
C(40) O(9) C(27) C(53) -2.0(4) yes
C(27) O(9) C(40) C(70) 75.8(3) yes
C(27) O(9) C(40) H(24) -166(2) no
C(27) O(9) C(40) H(31) -52(2) no
H(72) O(10) C(15) C(9) -19.8(4) no
H(72) O(10) C(15) C(28) 159.6(3) no
O(3) C(9) C(14) C(19) -7.2(5) yes
O(3) C(9) C(14) C(21) 172.8(3) yes
C(15) C(9) C(14) C(19) 176.1(3) yes
C(15) C(9) C(14) C(21) -3.9(5) yes
O(3) C(9) C(15) O(10) 5.7(4) yes
O(3) C(9) C(15) C(28) -173.7(3) yes
C(14) C(9) C(15) O(10) -177.5(3) yes
C(14) C(9) C(15) C(28) 3.1(5) yes
C(18) C(10) C(13) C(23) -0.1(4) yes
C(18) C(10) C(13) C(59) -179.5(3) yes
C(46) C(10) C(13) C(23) -177.2(3) yes
C(46) C(10) C(13) C(59) 3.5(4) yes
C(13) C(10) C(18) C(12) 2.3(4) yes
C(13) C(10) C(18) C(35) -178.2(3) yes
C(46) C(10) C(18) C(12) 179.4(3) yes
C(46) C(10) C(18) C(35) -1.0(4) yes
C(13) C(10) C(46) C(50) 177.2(3) yes
C(13) C(10) C(46) H(21) -3(2) no
C(18) C(10) C(46) C(50) 0.2(5) yes
C(18) C(10) C(46) H(21) 179(507) no
C(54) C(11) C(53) C(27) -178.8(3) yes
C(54) C(11) C(53) H(57) 7(2) no
C(66) C(11) C(53) C(27) 1.6(5) yes
C(66) C(11) C(53) H(57) -172(2) no
C(53) C(11) C(54) C(62) -177.2(3) yes
C(53) C(11) C(54) H(13) 2(2) no
C(66) C(11) C(54) C(62) 2.4(5) yes
C(66) C(11) C(54) H(13) -177(2) no
C(53) C(11) C(66) C(19) -4.0(4) yes
C(53) C(11) C(66) C(36) 176.1(3) yes
C(54) C(11) C(66) C(19) 176.4(3) yes
C(54) C(11) C(66) C(36) -3.5(4) yes
C(28) C(12) C(18) C(10) 177.4(3) yes
C(28) C(12) C(18) C(35) -2.1(5) yes
C(39) C(12) C(18) C(10) -0.6(4) yes
C(39) C(12) C(18) C(35) 179.8(3) yes
C(18) C(12) C(28) C(15) -76.4(4) yes
C(18) C(12) C(28) C(16) 103.3(4) yes
C(39) C(12) C(28) C(15) 101.7(4) yes
C(39) C(12) C(28) C(16) -78.6(4) yes
C(18) C(12) C(39) O(7) 175.4(3) yes
C(18) C(12) C(39) C(23) -3.1(5) yes
C(28) C(12) C(39) O(7) -2.7(4) yes
C(28) C(12) C(39) C(23) 178.7(3) yes
C(10) C(13) C(23) O(4) 179(881) yes
C(10) C(13) C(23) C(39) -3.6(4) yes
C(59) C(13) C(23) O(4) -0.6(4) yes
C(59) C(13) C(23) C(39) 175.8(3) yes
C(10) C(13) C(59) C(31) 75.0(4) yes
C(10) C(13) C(59) C(37) -104.7(4) yes
C(23) C(13) C(59) C(31) -104.4(4) yes
C(23) C(13) C(59) C(37) 75.9(4) yes
C(9) C(14) C(19) C(22) 77.5(4) yes
C(9) C(14) C(19) C(66) -103.8(4) yes
C(21) C(14) C(19) C(22) -102.5(4) yes
C(21) C(14) C(19) C(66) 76.2(4) yes
C(9) C(14) C(21) C(16) 1.5(4) yes
C(9) C(14) C(21) C(25) -176.2(3) yes
C(19) C(14) C(21) C(16) -178.5(3) yes
C(19) C(14) C(21) C(25) 3.8(5) yes
O(10) C(15) C(28) C(12) 0.5(5) yes
O(10) C(15) C(28) C(16) -179.2(3) yes
C(9) C(15) C(28) C(12) 179(359) yes
C(9) C(15) C(28) C(16) 0.2(5) yes
C(28) C(16) C(21) C(14) 1.6(4) yes
C(28) C(16) C(21) C(25) 179.4(3) yes
C(41) C(16) C(21) C(14) -179.2(3) yes
C(41) C(16) C(21) C(25) -1.4(4) yes
C(21) C(16) C(28) C(12) 177.8(3) yes
C(21) C(16) C(28) C(15) -2.5(4) yes
C(41) C(16) C(28) C(12) -1.3(5) yes
C(41) C(16) C(28) C(15) 178.4(3) yes
C(21) C(16) C(41) C(55) 0.8(5) yes
C(21) C(16) C(41) H(7) -175(2) no
C(28) C(16) C(41) C(55) 179(719) yes
C(28) C(16) C(41) H(7) 3(2) no
C(10) C(18) C(35) C(33) 0.6(5) yes
C(10) C(18) C(35) H(1) -179(358) no
C(12) C(18) C(35) C(33) -179.8(3) yes
C(12) C(18) C(35) H(1) 0(2) no
C(14) C(19) C(22) O(8) 0.0(4) yes
C(14) C(19) C(22) C(27) -179.1(3) yes
C(66) C(19) C(22) O(8) -178.7(3) yes
C(66) C(19) C(22) C(27) 2.2(5) yes
C(14) C(19) C(66) C(11) -176.7(3) yes
C(14) C(19) C(66) C(36) 3.3(5) yes
C(22) C(19) C(66) C(11) 2.1(4) yes
C(22) C(19) C(66) C(36) -178.0(3) yes
C(14) C(21) C(25) C(61) 179.2(3) yes
C(14) C(21) C(25) H(12) -2(2) no
C(16) C(21) C(25) C(61) 1.5(5) yes
C(16) C(21) C(25) H(12) 179(358) no
O(8) C(22) C(27) O(9) -3.6(4) yes
O(8) C(22) C(27) C(53) 176.3(3) yes
C(19) C(22) C(27) O(9) 175.5(3) yes
C(19) C(22) C(27) C(53) -4.6(5) yes
O(4) C(23) C(39) O(7) 3.1(4) yes
O(4) C(23) C(39) C(12) -178.2(3) yes
C(13) C(23) C(39) O(7) -173.3(3) yes
C(13) C(23) C(39) C(12) 5.3(4) yes
O(6) C(24) C(37) O(5) 0.3(4) yes
O(6) C(24) C(37) C(59) 178.5(3) yes
C(48) C(24) C(37) O(5) -179.7(3) yes
C(48) C(24) C(37) C(59) -1.5(5) yes
O(6) C(24) C(48) C(38) -179.0(3) yes
O(6) C(24) C(48) H(4) -3(2) no
C(37) C(24) C(48) C(38) 1.0(5) yes
C(37) C(24) C(48) H(4) 176(2) no
C(21) C(25) C(61) C(55) -0.9(5) yes
C(21) C(25) C(61) H(9) 177(357) no
H(12) C(25) C(61) C(55) -178.7(4) no
H(12) C(25) C(61) H(9) 0(2) no
C(60) C(26) C(51) O(8) 67.8(4) yes
C(60) C(26) C(51) H(23) -164(2) no
C(60) C(26) C(51) H(65) -44(2) no
H(22) C(26) C(51) O(8) -166.7(4) no
H(22) C(26) C(51) H(23) -39(2) no
H(22) C(26) C(51) H(65) 80(2) no
H(38) C(26) C(51) O(8) -48.3(4) no
H(38) C(26) C(51) H(23) 79(2) no
H(38) C(26) C(51) H(65) -160(2) no
C(51) C(26) C(60) C(79) 178.5(3) yes
C(51) C(26) C(60) H(47) 73(2) no
C(51) C(26) C(60) H(48) -55(3) no
H(22) C(26) C(60) C(79) 55.8(5) no
H(22) C(26) C(60) H(47) -49(2) no
H(22) C(26) C(60) H(48) -178(357) no
H(38) C(26) C(60) C(79) -63.4(4) no
H(38) C(26) C(60) H(47) -168(2) no
H(38) C(26) C(60) H(48) 62(3) no
O(9) C(27) C(53) C(11) -177.4(3) yes
O(9) C(27) C(53) H(57) -3(2) no
C(22) C(27) C(53) C(11) 2.7(5) yes
C(22) C(27) C(53) H(57) 176(2) no
O(4) C(29) C(42) C(58) -73.1(4) yes
O(4) C(29) C(42) H(19) 49(2) no
O(4) C(29) C(42) H(40) 163(1) no
H(14) C(29) C(42) C(58) 162.9(4) no
H(14) C(29) C(42) H(19) -74(2) no
H(14) C(29) C(42) H(40) 39(1) no
H(20) C(29) C(42) C(58) 49.3(5) no
H(20) C(29) C(42) H(19) 172(2) no
H(20) C(29) C(42) H(40) -73(1) no
C(62) C(30) C(36) C(66) 0.7(5) yes
C(62) C(30) C(36) H(11) 179(358) no
H(10) C(30) C(36) C(66) 177.2(4) no
H(10) C(30) C(36) H(11) -3(2) no
C(36) C(30) C(62) C(54) -1.8(5) yes
C(36) C(30) C(62) H(41) -178(358) no
H(10) C(30) C(62) C(54) -178.2(4) no
H(10) C(30) C(62) H(41) 5(2) no
C(43) C(31) C(38) C(32) -0.4(4) yes
C(43) C(31) C(38) C(48) 179.8(3) yes
C(59) C(31) C(38) C(32) 179.4(3) yes
C(59) C(31) C(38) C(48) -0.4(4) yes
C(38) C(31) C(43) C(34) 0.6(5) yes
C(38) C(31) C(43) H(17) 176(2) no
C(59) C(31) C(43) C(34) -179.2(3) yes
C(59) C(31) C(43) H(17) -3(2) no
C(38) C(31) C(59) C(13) -179.8(3) yes
C(38) C(31) C(59) C(37) -0.1(4) yes
C(43) C(31) C(59) C(13) 0.0(4) yes
C(43) C(31) C(59) C(37) 179.7(3) yes
C(47) C(32) C(38) C(31) 0.1(5) yes
C(47) C(32) C(38) C(48) 179(508) yes
H(5) C(32) C(38) C(31) 178.9(4) no
H(5) C(32) C(38) C(48) -1.3(6) no
C(38) C(32) C(47) C(34) 0.0(5) yes
C(38) C(32) C(47) H(6) -174(3) no
H(5) C(32) C(47) C(34) -178.8(4) no
H(5) C(32) C(47) H(6) 6(3) no
C(50) C(33) C(35) C(18) 0.6(5) yes
C(50) C(33) C(35) H(1) -178(358) no
H(2) C(33) C(35) C(18) -177.0(4) no
H(2) C(33) C(35) H(1) 3(2) no
C(35) C(33) C(50) C(46) -1.4(5) yes
C(35) C(33) C(50) H(3) 179(358) no
H(2) C(33) C(50) C(46) 176.1(4) no
H(2) C(33) C(50) H(3) -3(2) no
C(47) C(34) C(43) C(31) -0.5(5) yes
C(47) C(34) C(43) H(17) -176(2) no
H(16) C(34) C(43) C(31) -175.1(4) no
H(16) C(34) C(43) H(17) 9(2) no
C(43) C(34) C(47) C(32) 0.2(5) yes
C(43) C(34) C(47) H(6) 174(3) no
H(16) C(34) C(47) C(32) 175.1(4) no
H(16) C(34) C(47) H(6) -10(3) no
C(30) C(36) C(66) C(11) 2.0(5) yes
C(30) C(36) C(66) C(19) -177.9(3) yes
H(11) C(36) C(66) C(11) -176.9(4) no
H(11) C(36) C(66) C(19) 3.2(6) no
O(5) C(37) C(59) C(13) -1.1(4) yes
O(5) C(37) C(59) C(31) 179.2(3) yes
C(24) C(37) C(59) C(13) -179.3(3) yes
C(24) C(37) C(59) C(31) 1.0(4) yes
C(31) C(38) C(48) C(24) -0.1(5) yes
C(31) C(38) C(48) H(4) -175(2) no
C(32) C(38) C(48) C(24) -179.9(3) yes
C(32) C(38) C(48) H(4) 4(2) no
O(9) C(40) C(70) C(45) 23.6(5) yes
O(9) C(40) C(70) C(65) -158.3(3) yes
H(24) C(40) C(70) C(45) -92.9(4) no
H(24) C(40) C(70) C(65) 85.2(4) no
H(31) C(40) C(70) C(45) 149.2(4) no
H(31) C(40) C(70) C(65) -32.7(5) no
C(16) C(41) C(55) C(61) -0.2(5) yes
C(16) C(41) C(55) H(8) 179(507) no
H(7) C(41) C(55) C(61) 176.2(4) no
H(7) C(41) C(55) H(8) -3(2) no
C(29) C(42) C(58) C(81) 177.0(4) yes
C(29) C(42) C(58) H(35) 53(3) no
C(29) C(42) C(58) H(71) -59(2) no
H(19) C(42) C(58) C(81) 53.5(5) no
H(19) C(42) C(58) H(35) -70(3) no
H(19) C(42) C(58) H(71) 177(2) no
H(40) C(42) C(58) C(81) -61.8(5) no
H(40) C(42) C(58) H(35) 174(3) no
H(40) C(42) C(58) H(71) 62(2) no
C(75) C(44) C(72) H(32) 53(2) no
C(75) C(44) C(72) H(51) -63(2) no
C(75) C(44) C(72) H(55) 175(3) no
H(36) C(44) C(72) H(32) 175(2) no
H(36) C(44) C(72) H(51) 58(2) no
H(36) C(44) C(72) H(55) -62(3) no
H(52) C(44) C(72) H(32) -65(2) no
H(52) C(44) C(72) H(51) 177(2) no
H(52) C(44) C(72) H(55) 56(3) no
C(72) C(44) C(75) C(71) 177.7(3) yes
C(72) C(44) C(75) H(33) -59(2) no
C(72) C(44) C(75) H(37) 51(3) no
H(36) C(44) C(75) C(71) 61.6(5) no
H(36) C(44) C(75) H(33) -175(2) no
H(36) C(44) C(75) H(37) -64(3) no
H(52) C(44) C(75) C(71) -66.0(5) no
H(52) C(44) C(75) H(33) 56(2) no
H(52) C(44) C(75) H(37) 167(3) no
C(73) C(45) C(70) C(40) 178.1(3) yes
C(73) C(45) C(70) C(65) 0.1(6) yes
H(30) C(45) C(70) C(40) 3.1(7) no
H(30) C(45) C(70) C(65) -174.9(5) no
C(70) C(45) C(73) C(68) 0.4(6) yes
C(70) C(45) C(73) H(42) -179(621) no
H(30) C(45) C(73) C(68) 175.6(5) no
H(30) C(45) C(73) H(42) -4(3) no
C(10) C(46) C(50) C(33) 1.0(5) yes
C(10) C(46) C(50) H(3) -179(507) no
H(21) C(46) C(50) C(33) -178.7(4) no
H(21) C(46) C(50) H(3) 0(2) no
C(64) C(49) C(56) C(69) 176.7(3) yes
C(64) C(49) C(56) H(18) -2(3) no
C(77) C(49) C(56) C(69) -1.1(5) yes
C(77) C(49) C(56) H(18) 179(506) no
C(56) C(49) C(64) O(6) 141.0(3) yes
C(56) C(49) C(64) H(28) -94(2) no
C(56) C(49) C(64) H(29) 24(2) no
C(77) C(49) C(64) O(6) -41.3(4) yes
C(77) C(49) C(64) H(28) 83(2) no
C(77) C(49) C(64) H(29) -157(2) no
C(56) C(49) C(77) C(78) 0.1(6) yes
C(56) C(49) C(77) H(58) -176(356) no
C(64) C(49) C(77) C(78) -177.6(4) yes
C(64) C(49) C(77) H(58) 5(3) no
C(74) C(52) C(57) C(63) 171.7(3) yes
C(74) C(52) C(57) H(25) 50(2) no
C(74) C(52) C(57) H(26) -65(2) no
H(27) C(52) C(57) C(63) -69.6(6) no
H(27) C(52) C(57) H(25) 169(2) no
H(27) C(52) C(57) H(26) 53(2) no
H(54) C(52) C(57) C(63) 52.0(5) no
H(54) C(52) C(57) H(25) -69(2) no
H(54) C(52) C(57) H(26) 174(2) no
C(57) C(52) C(74) H(34) 59(2) no
C(57) C(52) C(74) H(44) -174(4) no
C(57) C(52) C(74) H(62) -61(3) no
H(27) C(52) C(74) H(34) -62(2) no
H(27) C(52) C(74) H(44) 64(4) no
H(27) C(52) C(74) H(62) 176(3) no
H(54) C(52) C(74) H(34) 175(2) no
H(54) C(52) C(74) H(44) -58(4) no
H(54) C(52) C(74) H(62) 54(3) no
C(11) C(54) C(62) C(30) 0.2(5) yes
C(11) C(54) C(62) H(41) 176(2) no
H(13) C(54) C(62) C(30) -179(508) no
H(13) C(54) C(62) H(41) -3(2) no
C(41) C(55) C(61) C(25) 0.2(5) yes
C(41) C(55) C(61) H(9) -178(357) no
H(8) C(55) C(61) C(25) -179.7(4) no
H(8) C(55) C(61) H(9) 1(2) no
C(49) C(56) C(69) C(76) 1.6(6) yes
C(49) C(56) C(69) H(67) -179(358) no
H(18) C(56) C(69) C(76) -179.1(5) no
H(18) C(56) C(69) H(67) 0(3) no
C(52) C(57) C(63) O(5) 65.3(4) yes
C(52) C(57) C(63) H(64) -168(2) no
C(52) C(57) C(63) H(69) -55(2) no
H(25) C(57) C(63) O(5) -176.4(4) no
H(25) C(57) C(63) H(64) -50(2) no
H(25) C(57) C(63) H(69) 62(2) no
H(26) C(57) C(63) O(5) -58.1(4) no
H(26) C(57) C(63) H(64) 67(2) no
H(26) C(57) C(63) H(69) -179(507) no
C(42) C(58) C(81) H(39) 60(2) no
C(42) C(58) C(81) H(63) -175(3) no
C(42) C(58) C(81) H(70) -65(4) no
H(35) C(58) C(81) H(39) -173(2) no
H(35) C(58) C(81) H(63) -49(3) no
H(35) C(58) C(81) H(70) 60(4) no
H(71) C(58) C(81) H(39) -59(2) no
H(71) C(58) C(81) H(63) 63(3) no
H(71) C(58) C(81) H(70) 174(4) no
C(26) C(60) C(79) H(59) 175(2) no
C(26) C(60) C(79) H(60) 61(2) no
C(26) C(60) C(79) H(61) -56(3) no
H(47) C(60) C(79) H(59) -62(2) no
H(47) C(60) C(79) H(60) -177(2) no
H(47) C(60) C(79) H(61) 65(3) no
H(48) C(60) C(79) H(59) 45(2) no
H(48) C(60) C(79) H(60) -68(2) no
H(48) C(60) C(79) H(61) 173(3) no
C(80) C(65) C(70) C(40) -178.0(3) yes
C(80) C(65) C(70) C(45) 0.2(6) yes
H(43) C(65) C(70) C(40) -3.7(6) no
H(43) C(65) C(70) C(45) 174.4(4) no
C(70) C(65) C(80) C(68) -0.8(7) yes
C(70) C(65) C(80) H(68) -162(3) no
H(43) C(65) C(80) C(68) -175.2(5) no
H(43) C(65) C(80) H(68) 22(3) no
C(80) C(68) C(73) C(45) -1.0(6) yes
C(80) C(68) C(73) H(42) 179(506) no
H(66) C(68) C(73) C(45) -176.5(5) no
H(66) C(68) C(73) H(42) 3(3) no
C(73) C(68) C(80) C(65) 1.3(7) yes
C(73) C(68) C(80) H(68) 164(3) no
H(66) C(68) C(80) C(65) 176.6(5) no
H(66) C(68) C(80) H(68) -20(3) no
C(56) C(69) C(76) C(78) -1.2(6) yes
C(56) C(69) C(76) H(15) 168(3) no
H(67) C(69) C(76) C(78) 179(359) no
H(67) C(69) C(76) H(15) -10(3) no
O(3) C(71) C(75) C(44) 58.9(4) yes
O(3) C(71) C(75) H(33) -65(2) no
O(3) C(71) C(75) H(37) -176(2) no
H(46) C(71) C(75) C(44) -63.0(5) no
H(46) C(71) C(75) H(33) 172(2) no
H(46) C(71) C(75) H(37) 61(2) no
H(53) C(71) C(75) C(44) -175.5(4) no
H(53) C(71) C(75) H(33) 60(2) no
H(53) C(71) C(75) H(37) -50(2) no
C(69) C(76) C(78) C(77) 0.3(7) yes
C(69) C(76) C(78) H(45) 177(356) no
H(15) C(76) C(78) C(77) -168.3(5) no
H(15) C(76) C(78) H(45) 9(4) no
C(49) C(77) C(78) C(76) 0.3(7) yes
C(49) C(77) C(78) H(45) -177(356) no
H(58) C(77) C(78) C(76) 177.9(5) no
H(58) C(77) C(78) H(45) 0(4) no

loop_
_cod_related_entry_id
_cod_related_entry_database
_cod_related_entry_code
1 ChemSpider 21154278
